data_1571802
loop_
_publ_author_name
'Mont\`a-Gonz\'alez, Giovanni'
'Bastante-Rodr\'iguez, David'
'Garc\'ia-Fern\'andez, Alba'
'Lusby, Paul J.'
'Mart\'inez-M\'a\~nez, Ram\'on'
'Mart\'i-Centelles, Vicente'

_publ_section_title
;
 Comparing organic and metallo-organic hydrazone molecular cages as
 potential carriers for doxorubicin delivery
;
_journal_issue 26
_journal_name_full 'Chemical Science'
_journal_page_first 10010
_journal_page_last 10017
_journal_paper_doi 10.1039/D4SC02294G
_journal_volume 15
_journal_year 2024
_chemical_formula_moiety '0.5(C104 H81 N24 O12 Pd2), 2(C2 H6 O S), 0.5(N O3), 0.5(N1 O1.667)'
_chemical_formula_sum 'C56 H52.5 N13 O10.5 Pd S2'
_chemical_formula_weight 1246.13
_space_group_crystal_system monoclinic
_space_group_IT_number 4
_space_group_name_Hall 'P 2yb'
_space_group_name_H-M_alt 'P 1 21 1'
_atom_sites_solution_hydrogens mixed
_audit_creation_date 2023-07-14
_audit_creation_method
;
Olex2 1.3
(compiled 2020.11.12 svn.r5f609507 for OlexSys, GUI svn.r6272)
;
_audit_update_record
;
2023-09-18 deposited with the CCDC.	2024-06-07 downloaded from the CCDC.
;
_cell_angle_alpha 90
_cell_angle_beta 113.508(2)
_cell_angle_gamma 90
_cell_formula_units_Z 4
_cell_length_a 19.6620(13)
_cell_length_b 23.7645(17)
_cell_length_c 19.8456(14)
_cell_measurement_reflns_used 9255
_cell_measurement_temperature 120.0
_cell_measurement_theta_max 24.200
_cell_measurement_theta_min 2.237
_cell_volume 8503.4(10)
_computing_cell_refinement 'SAINT V8.40B (?, 2016)'
_computing_data_reduction 'SAINT V8.40B (?, 2016)'
_computing_molecular_graphics 'Olex2 1.3 (Dolomanov et al., 2009)'
_computing_publication_material 'Olex2 1.3 (Dolomanov et al., 2009)'
_computing_structure_refinement 'SHELXL 2019/3 (Sheldrick, 2015)'
_computing_structure_solution 'SHELXT 2018/2 (Sheldrick, 2018)'
_diffrn_ambient_temperature 120.0
_diffrn_measured_fraction_theta_full 0.998
_diffrn_measured_fraction_theta_max 0.997
_diffrn_measurement_device_type 'Bruker D8 Venture Diffractometer'
_diffrn_radiation_type MoK\a
_diffrn_radiation_wavelength 0.71073
_diffrn_reflns_av_R_equivalents 0.0595
_diffrn_reflns_av_unetI/netI 0.0565
_diffrn_reflns_Laue_measured_fraction_full 0.998
_diffrn_reflns_Laue_measured_fraction_max 0.997
_diffrn_reflns_limit_h_max 23
_diffrn_reflns_limit_h_min -23
_diffrn_reflns_limit_k_max 28
_diffrn_reflns_limit_k_min -28
_diffrn_reflns_limit_l_max 23
_diffrn_reflns_limit_l_min -23
_diffrn_reflns_number 113633
_diffrn_reflns_point_group_measured_fraction_full 0.993
_diffrn_reflns_point_group_measured_fraction_max 0.992
_diffrn_reflns_theta_full 25.242
_diffrn_reflns_theta_max 25.391
_diffrn_reflns_theta_min 2.066
_diffrn_source_current 1.4
_diffrn_source_power 0.07
_diffrn_source_voltage 50.0
_exptl_absorpt_coefficient_mu 0.315
_exptl_absorpt_correction_T_max 0.7452
_exptl_absorpt_correction_T_min 0.6464
_exptl_absorpt_correction_type multi-scan
_exptl_absorpt_process_details
;
SADABS-2016/2 (Bruker,2016/2) was used for absorption correction.
wR2(int) was 0.0819 before and 0.0599 after correction.
The Ratio of minimum to maximum transmission is 0.8674.
The \l/2 correction factor is Not present.
;
_exptl_crystal_colour colourless
_exptl_crystal_colour_primary colourless
_exptl_crystal_density_diffrn 0.973
_exptl_crystal_description Hexagonal
_exptl_crystal_F_000 2566
_exptl_crystal_recrystallization_method 'Vapour deposition'
_exptl_crystal_size_max 0.201
_exptl_crystal_size_mid 0.164
_exptl_crystal_size_min 0.056
_refine_diff_density_max 0.651
_refine_diff_density_min -0.327
_refine_diff_density_rms 0.051
_refine_ls_abs_structure_details
;
 Refined as an inversion twin.
;
_refine_ls_abs_structure_Flack 0.487(17)
_refine_ls_extinction_method none
_refine_ls_goodness_of_fit_ref 1.037
_refine_ls_hydrogen_treatment constr
_refine_ls_matrix_type full
_refine_ls_number_parameters 1522
_refine_ls_number_reflns 31019
_refine_ls_number_restraints 346
_refine_ls_restrained_S_all 1.049
_refine_ls_R_factor_all 0.0628
_refine_ls_R_factor_gt 0.0449
_refine_ls_shift/su_max 0.002
_refine_ls_shift/su_mean 0.000
_refine_ls_structure_factor_coef Fsqd
_refine_ls_weighting_details 'w=1/[\s^2^(Fo^2^)+(0.0636P)^2^] where P=(Fo^2^+2Fc^2^)/3'
_refine_ls_weighting_scheme calc
_refine_ls_wR_factor_gt 0.1073
_refine_ls_wR_factor_ref 0.1162
_reflns_Friedel_coverage 0.938
_reflns_Friedel_fraction_full 0.988
_reflns_Friedel_fraction_max 0.986
_reflns_number_gt 24654
_reflns_number_total 31019
_reflns_threshold_expression 'I > 2\s(I)'
_cod_data_source_file d4sc02294g2.cif
_cod_data_source_block mo_gm2560bis_0m_a_july2023
_cod_depositor_comments 'Adding full bibliography for 1571802.cif.'
_cod_original_formula_sum 'C56 H52.50 N13 O10.50 Pd S2'
_cod_database_code 1571802
_shelx_shelxl_version_number 2019/3
_shelx_space_group_comment
;
The symmetry employed for this shelxl refinement is uniquely defined
by the following loop, which should always be used as a source of
symmetry information in preference to the above space-group names.
They are only intended as comments.
;
_shelx_estimated_absorpt_t_max 0.983
_shelx_estimated_absorpt_t_min 0.939
_olex2_refinement_description
;
1. Twinned data refinement
 Scales: 0.513(17)
 0.487(17)
2. Fixed Uiso
 At 1.2 times of:
  All C(H) groups, All N(H) groups
 At 1.5 times of:
  All C(H,H,H) groups
3. Restrained distances
 C01N-C01F
 1.4 with sigma of 0.005
 C03I-C01N
 1.4 with sigma of 0.005
 C03V-C03D
 1.4 with sigma of 0.005
 C03W-C03V
 1.4 with sigma of 0.005
 C03W-C03I
 1.4 with sigma of 0.005
 C03D-C01F
 1.4 with sigma of 0.005
 C23-C04D
 1.4 with sigma of 0.01
 C04J-C03N
 1.4 with sigma of 0.01
 C23-C050
 1.4 with sigma of 0.01
 C04Y-C04D
 1.4 with sigma of 0.01
 C04Y-C03N
 1.4 with sigma of 0.01
 C050-C04J
 1.4 with sigma of 0.01
 C02F-C01O
 1.4 with sigma of 0.01
 C032-C02F
 1.4 with sigma of 0.01
 C032-C01Y
 1.4 with sigma of 0.01
 C01V-C01O
 1.4 with sigma of 0.01
 O5-N7
 1.25 with sigma of 0.01
 N7-O10
 1.25 with sigma of 0.01
 N7-O5
 1.25 with sigma of 0.01
 O10-N7 = N7-O5
 1.25 with sigma of 0.01
 O10-O5
 2.165 with sigma of 0.02
4. Rigid bond restraints
 C014, C01X, C01S, C018, C012, C02W
 with sigma for 1-2 distances of 0.01 and sigma for 1-3 distances of 0.01
 C03A, C044, C04P, C03B, C01T
 with sigma for 1-2 distances of 0.01 and sigma for 1-3 distances of 0.01
 C01T, C03A, C044, C04P, C03B
 with sigma for 1-2 distances of 0.01 and sigma for 1-3 distances of 0.01
 C02W, C014, C01X, C01S, C018, C012
 with sigma for 1-2 distances of 0.01 and sigma for 1-3 distances of 0.01
 C02E, C01Q, C011, C03R, C039, C03C
 with sigma for 1-2 distances of 0.01 and sigma for 1-3 distances of 0.01
 C039, C03R, C011, C01Q, C02E, C03C
 with sigma for 1-2 distances of 0.01 and sigma for 1-3 distances of 0.01
 C01F, C03D, C03V, C03W, C03I, C01N
 with sigma for 1-2 distances of 0.01 and sigma for 1-3 distances of 0.01
 C01R, C01I, C02S, C02A, C047
 with sigma for 1-2 distances of 0.01 and sigma for 1-3 distances of 0.01
 C036, C042, C01L, C01E, C028
 with sigma for 1-2 distances of 0.01 and sigma for 1-3 distances of 0.01
 C043, C04B, C03G, C02Q, C02I, C02L
 with sigma for 1-2 distances of 0.01 and sigma for 1-3 distances of 0.01
 C03V, C03D, C01F, C01N, C03I, C03W
 with sigma for 1-2 distances of 0.005 and sigma for 1-3 distances of 0.005
 C04Y, C04D, C23, C050, C04J, C03N
 with sigma for 1-2 distances of 0.005 and sigma for 1-3 distances of 0.005
 C012, C02W, C014, C01X, C01S, C018
 with sigma for 1-2 distances of 0.005 and sigma for 1-3 distances of 0.005
 C046, C03E, C02P, C03M, C02X, C03P
 with sigma for 1-2 distances of 0.005 and sigma for 1-3 distances of 0.005
 C02L, C043, C04B, C03G, C02Q, C02I
 with sigma for 1-2 distances of 0.005 and sigma for 1-3 distances of 0.005
 C033, C030, C021, C01M, C02M
 with sigma for 1-2 distances of 0.005 and sigma for 1-3 distances of 0.005
 C03W, C03V, C03D, C01F, C01N, C03I
 with sigma for 1-2 distances of 0.005 and sigma for 1-3 distances of 0.005
 C04D, C04Y, C03N, C04J, C050, C23
 with sigma for 1-2 distances of 0.005 and sigma for 1-3 distances of 0.005
 C022, C02U, C038, C023, C00P
 with sigma for 1-2 distances of 0.01 and sigma for 1-3 distances of 0.01
 C33, C31, C29, C22, C35, C27
 with sigma for 1-2 distances of 0.01 and sigma for 1-3 distances of 0.01
 C03G, C04B, C043, C02L, C02I, C02Q
 with sigma for 1-2 distances of 0.01 and sigma for 1-3 distances of 0.01
 C04B, C03G, C02Q, C02I, C02L, C043
 with sigma for 1-2 distances of 0.01 and sigma for 1-3 distances of 0.01
 C04J, C050, C23, C04D, C04Y, C03N
 with sigma for 1-2 distances of 0.01 and sigma for 1-3 distances of 0.01
5. Uiso/Uaniso restraints and constraints
Uanis(N1) \\sim Ueq, Uanis(C029) \\sim Ueq, Uanis(C01M) \\sim Ueq: with sigma
of 0.01 and sigma for terminal atoms of 0.02
Uanis(N1) \\sim Ueq, Uanis(C01M) \\sim Ueq, Uanis(C02W) \\sim Ueq, Uanis(C012)
\\sim Ueq, Uanis(O009) \\sim Ueq: with sigma of 0.005 and sigma for terminal
atoms of 0.01
Uanis(C01T) \\sim Ueq, Uanis(C04P) \\sim Ueq, Uanis(C03A) \\sim Ueq: with sigma
of 0.005 and sigma for terminal atoms of 0.01
Uanis(N00T) \\sim Ueq: with sigma of 0.005 and sigma for terminal atoms of 0.01
Uanis(C055) \\sim Ueq: with sigma of 0.005 and sigma for terminal atoms of 0.01
Uanis(C012) \\sim Ueq, Uanis(C02W) \\sim Ueq: with sigma of 0.005 and sigma for
terminal atoms of 0.01
Uanis(C03C) \\sim Ueq: with sigma of 0.005 and sigma for terminal atoms of 0.01
Uanis(C03S) \\sim Ueq: with sigma of 0.005 and sigma for terminal atoms of 0.01
Uanis(C033) \\sim Ueq: with sigma of 0.005 and sigma for terminal atoms of 0.01
Uanis(C02W) \\sim Ueq: with sigma of 0.005 and sigma for terminal atoms of 0.01
Uanis(N01K) \\sim Ueq: with sigma of 0.005 and sigma for terminal atoms of 0.01
Uanis(C048) \\sim Ueq: with sigma of 0.005 and sigma for terminal atoms of 0.01
Uanis(C03K) \\sim Ueq: with sigma of 0.01 and sigma for terminal atoms of 0.02
Uanis(C03V) \\sim Ueq: with sigma of 0.001 and sigma for terminal atoms of 0.002
Uanis(C04Y) \\sim Ueq: with sigma of 0.001 and sigma for terminal atoms of 0.002
Uanis(N1) \\sim Ueq: with sigma of 0.001 and sigma for terminal atoms of 0.002
Uanis(C012) \\sim Ueq: with sigma of 0.001 and sigma for terminal atoms of 0.002
Uanis(N02H) \\sim Ueq: with sigma of 0.001 and sigma for terminal atoms of 0.002
Uanis(N02J) \\sim Ueq: with sigma of 0.001 and sigma for terminal atoms of 0.002
Uanis(N00J) \\sim Ueq: with sigma of 0.001 and sigma for terminal atoms of 0.002
Uanis(O009) \\sim Ueq: with sigma of 0.005 and sigma for terminal atoms of 0.01
Uanis(C02U) \\sim Ueq: with sigma of 0.05 and sigma for terminal atoms of 0.1
Uanis(O04T) \\sim Ueq: with sigma of 0.005 and sigma for terminal atoms of 0.01
Uanis(O10) \\sim Ueq, Uanis(N29) \\sim Ueq: with sigma of 0.005 and sigma for
terminal atoms of 0.01
Uanis(N7) \\sim Ueq, Uanis(N51) \\sim Ueq: with sigma of 0.005 and sigma for
terminal atoms of 0.01
Uanis(O10) \\sim Ueq, Uanis(O5) \\sim Ueq: with sigma of 0.001 and sigma for
terminal atoms of 0.002
Uanis(C39) \\sim Ueq: with sigma of 0.01 and sigma for terminal atoms of 0.02
Uanis(C56) \\sim Ueq: with sigma of 0.01 and sigma for terminal atoms of 0.02
Uanis(C38) \\sim Ueq, Uanis(C03K) \\sim Ueq: with sigma of 0.01 and sigma for
terminal atoms of 0.02
Uanis(O51) \\sim Ueq: with sigma of 0.01 and sigma for terminal atoms of 0.02
Uanis(N00Y) \\sim Ueq: with sigma of 0.01 and sigma for terminal atoms of 0.02
Uanis(C38) \\sim Ueq: with sigma of 0.01 and sigma for terminal atoms of 0.02
6. Others
 Fixed Sof: N51(0.33333) N7(0.33333) O10(0.33333) N29(0.33333) O5(0.33333)
7.a Riding coordinates:
 N027(H027)
7.b Aromatic/amide H refined with riding coordinates:
 N00D(H00D), N00H(H00H), N00I(H00I), N00J(H00J), C00P(H00P), C010(H010),
 C011(H011), C014(H014), C018(H018), N01A(H01A), C01D(H01D), C01H(H01H),
 C01J(H01J), C01L(H01L), C01N(H01N), C01O(H01O), C01P(H01P), C01Q(H01Q),
 C01R(H01R), C01S(H01S), C01T(H01T), C01U(H01U), C01V(H01V), N01W(H01W),
 C01Y(H01Y), C020(H020), C021(H021), C022(H022), N026(H026), C028(H028),
 C029(H029), C02A(H02A), C02C(H02C), C02F(H02F), C02G(H02G), N02H(H02H),
 C02I(H02I), C02M(H02M), C02O(H02O), C02Q(H02Q), C02S(H02S), C02U(H02U),
 C02W(H02W), C02X(H02X), C02Z(H02Z), C030(H030), C031(H031), C033(H033),
 C036(H036), C038(H038), C039(H039), C03A(H03A), C03C(H03C), C03D(H03D),
 C03E(H03E), C03H(H03H), C03I(H03I), C03L(H03L), C03M(H03M), C03N(H03N),
 C03O(H03O), C03V(H03V), C040(H040), C041(H041), C042(H042), C043(H043),
 C044(H044), C046(H046), C047(H047), C04A(H04A), C04B(H04B), C04P(H04P),
 C04Q(H04Q), C04Y(H04Y), C050(H050), C23(H23), C29(H29), C31(H31), C35(H35),
 C27(H27)
7.c Idealised Me refined as rotating group:
 C03K(H03B,H03F,H03G), C04F(H04C,H04D,H04E), C055(H05A,H05B,H05C), C38(H38A,
 H38B,H38C), C41(H41A,H41B,H41C), C39(H39A,H39B,H39C), C65(H65A,H65B,H65C),
 C56(H56A,H56B,H56C)
;
_smtbx_masks_void_probe_radius 1.2
_smtbx_masks_void_truncation_radius 1.2
_olex2_submission_special_instructions 'No special instructions were received'

loop_
_space_group_symop_operation_xyz
'x, y, z'
'-x, y+1/2, -z'

loop_
_atom_site_label
_atom_site_type_symbol
_atom_site_fract_x
_atom_site_fract_y
_atom_site_fract_z
_atom_site_U_iso_or_equiv
_atom_site_adp_type
_atom_site_occupancy
_atom_site_site_symmetry_order
_atom_site_calc_flag
_atom_site_refinement_flags_posn
_atom_site_refinement_flags_adp
_atom_site_refinement_flags_occupancy
_atom_site_disorder_assembly
_atom_site_disorder_group
Pd01 Pd -0.03366(2) 0.01536(2) 0.81565(2) 0.03642(11) Uani 1 1 d . . . . .
Pd02 Pd 0.47538(3) 0.16424(2) 0.22184(2) 0.04284(12) Uani 1 1 d . . . . .
S003 S 0.56950(13) 0.19717(9) 1.05336(12) 0.0734(6) Uani 1 1 d . . . . .
S006 S -0.12157(17) -0.04443(11) -0.02515(17) 0.1086(10) Uani 1 1 d . . . . .
O008 O -0.1084(2) -0.01437(18) -0.0846(2) 0.0512(11) Uani 1 1 d . . . . .
O009 O 0.6611(2) -0.1301(2) 0.8567(2) 0.0605(12) Uani 1 1 d . U . . .
N00A N 0.0043(2) 0.08794(19) 0.8685(2) 0.0336(10) Uani 1 1 d . . . . .
O00B O 0.4432(2) -0.1170(2) 1.0199(2) 0.0533(11) Uani 1 1 d . . . . .
N00C N -0.1268(2) 0.05414(18) 0.7490(2) 0.0294(9) Uani 1 1 d . . . . .
N00D N 0.3651(2) -0.07904(19) 0.9128(3) 0.0412(11) Uani 1 1 d . . . . .
H00D H 0.357228 -0.067747 0.868035 0.049 Uiso 1 1 calc R U . . .
O00E O 0.1945(3) 0.35671(19) 0.9220(3) 0.0639(13) Uani 1 1 d . . . . .
N00F N 0.3088(3) -0.0788(2) 0.1646(3) 0.0464(12) Uani 1 1 d . . . . .
N00G N 0.5110(3) 0.2372(2) 0.2735(2) 0.0421(11) Uani 1 1 d . . . . .
N00H N 0.2692(3) -0.1110(2) 0.1963(3) 0.0552(15) Uani 1 1 d . . . . .
H00H H 0.267245 -0.101306 0.238276 0.066 Uiso 1 1 calc R U . . .
N00I N 0.6627(3) 0.0038(2) 0.5774(3) 0.0566(14) Uani 1 1 d . . . . .
H00I H 0.630479 0.020280 0.591455 0.068 Uiso 1 1 calc R U . . .
N00J N 0.1856(3) 0.2808(2) 0.8473(3) 0.0414(11) Uani 1 1 d . U . . .
H00J H 0.194137 0.266289 0.810596 0.050 Uiso 1 1 calc R U . . .
N00K N 0.5673(3) 0.12602(18) 0.2936(3) 0.0412(12) Uani 1 1 d . . . . .
N00L N 0.0604(3) -0.02353(19) 0.8836(3) 0.0395(11) Uani 1 1 d . . . . .
O00M O -0.2569(3) 0.2750(2) 0.4866(3) 0.0668(13) Uani 1 1 d . . . . .
N00N N 0.3107(3) -0.0756(2) 0.9372(3) 0.0462(12) Uani 1 1 d . . . . .
N00O N 0.1433(2) 0.2529(2) 0.8785(3) 0.0418(11) Uani 1 1 d . . . . .
C00P C 0.0470(3) 0.1198(2) 0.8473(3) 0.0343(12) Uani 1 1 d . U . . .
H00P H 0.058172 0.107639 0.807310 0.041 Uiso 1 1 calc R U . . .
N1 N 0.6721(3) 0.0221(2) 0.5149(3) 0.0546(13) Uani 1 1 d . U . . .
O00R O 0.5427(3) 0.1896(2) 1.1141(3) 0.0666(13) Uani 1 1 d . . . . .
C00S C 0.2130(3) 0.3314(2) 0.8762(3) 0.0418(14) Uani 1 1 d . . . . .
N00T N 0.3823(3) 0.20082(18) 0.1529(2) 0.0367(10) Uani 1 1 d . U . . .
C00U C 0.4338(3) -0.1005(2) 0.9584(3) 0.0429(14) Uani 1 1 d . . . . .
N00W N -0.0707(2) -0.0583(2) 0.7594(3) 0.0401(11) Uani 1 1 d . . . . .
C00X C -0.1862(3) 0.1083(3) 0.6385(3) 0.0470(15) Uani 1 1 d . . . . .
N00Y N 0.1305(3) 0.2494(2) 0.1010(3) 0.0524(14) Uani 1 1 d . U . . .
O00Z O 0.2328(3) -0.1712(2) 0.1007(3) 0.0706(14) Uani 1 1 d . . . . .
C010 C -0.1302(3) 0.0720(2) 0.6809(3) 0.0403(13) Uani 1 1 d . . . . .
H010 H -0.094283 0.059320 0.663460 0.048 Uiso 1 1 calc R U . . .
C011 C 0.6933(3) -0.1174(3) 0.6894(3) 0.0495(15) Uani 1 1 d . U . . .
H011 H 0.707137 -0.141114 0.658414 0.059 Uiso 1 1 calc R U . . .
C012 C 0.6046(3) -0.1160(2) 0.8787(3) 0.0415(13) Uani 1 1 d . U . . .
C014 C 0.4760(3) -0.1005(3) 0.8527(4) 0.0534(16) Uani 1 1 d . U . . .
H014 H 0.426674 -0.093878 0.818398 0.064 Uiso 1 1 calc R U . . .
O015 O 0.0629(3) -0.2855(2) 0.2724(3) 0.094(2) Uani 1 1 d . . . . .
O016 O -0.0050(3) 0.2874(2) 0.0201(2) 0.0637(13) Uani 1 1 d . . . . .
C018 C 0.6186(3) -0.1190(2) 0.9524(3) 0.0424(13) Uani 1 1 d . U . . .
H018 H 0.667845 -0.125551 0.986961 0.051 Uiso 1 1 calc R U . . .
N01A N 0.0748(3) 0.2492(2) 0.1281(3) 0.0575(15) Uani 1 1 d . . . . .
H01A H 0.082018 0.235658 0.171697 0.069 Uiso 1 1 calc R U . . .
O01B O 0.4116(4) 0.4482(2) 0.7828(4) 0.101(2) Uani 1 1 d . . . . .
O01C O -0.2061(3) 0.3180(2) 0.1950(3) 0.0793(16) Uani 1 1 d . . . . .
C01D C -0.0469(4) -0.0717(3) 0.7060(3) 0.0489(16) Uani 1 1 d . . . . .
H01D H -0.020652 -0.044401 0.690826 0.059 Uiso 1 1 calc R U . . .
C01E C 0.2564(3) 0.2280(2) 0.1235(3) 0.0419(13) Uani 1 1 d . U . . .
C01F C 0.2650(4) 0.3597(2) 0.8500(3) 0.0497(15) Uani 1 1 d D U . . .
O01G O 0.7580(4) -0.0586(3) 0.6053(4) 0.097(2) Uani 1 1 d . . . . .
C01H C -0.1797(3) 0.0700(3) 0.7710(3) 0.0433(14) Uani 1 1 d . . . . .
H01H H -0.177415 0.057494 0.817326 0.052 Uiso 1 1 calc R U . . .
C01I C 0.3805(3) 0.0004(2) 0.1684(3) 0.0410(13) Uani 1 1 d . U . . .
C01J C -0.2380(3) 0.1042(3) 0.7280(3) 0.0476(15) Uani 1 1 d . . . . .
H01J H -0.276300 0.114777 0.743217 0.057 Uiso 1 1 calc R U . . .
N01K N 0.4400(3) 0.0888(2) 0.1706(3) 0.0465(12) Uani 1 1 d . U . . .
C01L C 0.2514(3) 0.2514(3) 0.0552(3) 0.0493(15) Uani 1 1 d . U . . .
H01L H 0.208123 0.269564 0.021598 0.059 Uiso 1 1 calc R U . . .
C01M C 0.6320(3) 0.0796(2) 0.4095(3) 0.0389(12) Uani 1 1 d . U . . .
C01N C 0.3073(3) 0.3308(3) 0.8192(4) 0.0531(16) Uani 1 1 d D U . . .
H01N H 0.300388 0.291300 0.812058 0.064 Uiso 1 1 calc R U . . .
C01O C 0.5999(5) 0.3087(3) 0.3084(4) 0.072(2) Uani 1 1 d D . . . .
H01O H 0.637183 0.328804 0.299531 0.086 Uiso 1 1 calc R U . . .
C01P C -0.2377(4) 0.1225(3) 0.6610(4) 0.0560(17) Uani 1 1 d . . . . .
H01P H -0.276710 0.146374 0.630716 0.067 Uiso 1 1 calc R U . . .
C01Q C 0.6791(3) -0.1408(3) 0.7482(3) 0.0494(15) Uani 1 1 d . U . . .
H01Q H 0.681136 -0.180325 0.755728 0.059 Uiso 1 1 calc R U . . .
C01R C 0.4059(4) 0.0532(2) 0.2014(3) 0.0438(14) Uani 1 1 d . U . . .
H01R H 0.399330 0.063914 0.244500 0.053 Uiso 1 1 calc R U . . .
C01S C 0.5622(3) -0.1125(2) 0.9773(3) 0.0380(12) Uani 1 1 d . U . . .
H01S H 0.573315 -0.113470 1.028438 0.046 Uiso 1 1 calc R U . . .
C01T C 0.1179(3) -0.0292(2) 0.8657(3) 0.0412(13) Uani 1 1 d . U . . .
H01T H 0.112434 -0.019702 0.817294 0.049 Uiso 1 1 calc R U . . .
C01U C 0.1204(3) 0.2041(2) 0.8493(3) 0.0358(12) Uani 1 1 d . . . . .
H01U H 0.131046 0.190274 0.809659 0.043 Uiso 1 1 calc R U . . .
C01V C 0.5698(4) 0.2639(3) 0.2662(3) 0.0508(16) Uani 1 1 d D . . . .
H01V H 0.588604 0.250791 0.231742 0.061 Uiso 1 1 calc R U . . .
N01W N -0.2143(3) 0.1724(3) 0.5425(3) 0.0577(15) Uani 1 1 d . . . . .
H01W H -0.239808 0.191425 0.562570 0.069 Uiso 1 1 calc R U . . .
C01X C 0.4922(3) -0.1049(3) 0.9291(3) 0.0440(13) Uani 1 1 d . U . . .
C01Y C 0.4879(3) 0.2545(2) 0.3235(3) 0.0401(13) Uani 1 1 d D . . . .
H01Y H 0.447392 0.235669 0.328043 0.048 Uiso 1 1 calc R U . . .
C020 C -0.1814(4) 0.1269(3) 0.5695(3) 0.0481(15) Uani 1 1 d . . . . .
H020 H -0.155144 0.105923 0.546752 0.058 Uiso 1 1 calc R U . . .
C021 C 0.6914(4) 0.0689(3) 0.3892(4) 0.0551(17) Uani 1 1 d . U . . .
H021 H 0.733080 0.048126 0.421126 0.066 Uiso 1 1 calc R U . . .
C022 C -0.0074(4) 0.1043(2) 0.9288(3) 0.0475(15) Uani 1 1 d . U . . .
H022 H -0.035418 0.080186 0.946214 0.057 Uiso 1 1 calc R U . . .
C023 C 0.0764(3) 0.1707(2) 0.8812(3) 0.0362(12) Uani 1 1 d . U . . .
O025 O 0.6152(3) 0.3489(3) 0.6295(3) 0.0836(17) Uani 1 1 d . . . . .
N026 N -0.0076(4) -0.1973(2) 0.5434(3) 0.0735(19) Uani 1 1 d . . . . .
H026 H 0.003996 -0.168359 0.522314 0.088 Uiso 1 1 calc R U . . .
N027 N -0.2073(3) 0.1903(2) 0.4777(3) 0.0586(15) Uani 1 1 d . . . . .
H027 H -0.161789 0.183352 0.482077 0.070 Uiso 1 1 d R U . . .
C028 C 0.3238(4) 0.2037(2) 0.1688(3) 0.0494(15) Uani 1 1 d . U . . .
H028 H 0.327566 0.188245 0.214259 0.059 Uiso 1 1 calc R U . . .
C029 C 0.6237(4) 0.0590(3) 0.4750(3) 0.0530(16) Uani 1 1 d . U . . .
H029 H 0.584827 0.071945 0.488042 0.064 Uiso 1 1 calc R U . . .
C02A C 0.4293(4) 0.0223(3) 0.0781(3) 0.0627(19) Uani 1 1 d . U . . .
H02A H 0.438155 0.012514 0.035886 0.075 Uiso 1 1 calc R U . . .
C02C C 0.3407(4) -0.0339(3) 0.2019(3) 0.0486(15) Uani 1 1 d . . . . .
H02C H 0.338241 -0.024293 0.247278 0.058 Uiso 1 1 calc R U . . .
C02E C 0.6630(3) -0.1067(3) 0.7926(4) 0.0477(16) Uani 1 1 d . U . . .
C02F C 0.5806(4) 0.3274(3) 0.3634(4) 0.0569(17) Uani 1 1 d D . . . .
H02F H 0.606366 0.357350 0.395015 0.068 Uiso 1 1 calc R U . . .
C02G C 0.0135(4) -0.3127(3) 0.3568(4) 0.064(2) Uani 1 1 d . . . . .
H02G H -0.001988 -0.346813 0.330088 0.077 Uiso 1 1 calc R U . . .
N02H N 0.5041(4) 0.3559(3) 0.5334(4) 0.0720(17) Uani 1 1 d . U . . .
H02H H 0.456377 0.362971 0.518144 0.086 Uiso 1 1 calc R U . . .
C02I C -0.1164(4) 0.2985(3) 0.0707(4) 0.0575(17) Uani 1 1 d . U . . .
H02I H -0.127567 0.304556 0.020122 0.069 Uiso 1 1 calc R U . . .
N02J N 0.5354(3) 0.3378(3) 0.4858(4) 0.0663(16) Uani 1 1 d . U . . .
C02L C -0.0461(4) 0.2779(3) 0.1164(3) 0.0453(14) Uani 1 1 d . U . . .
C02M C 0.5693(3) 0.1080(2) 0.3563(3) 0.0395(13) Uani 1 1 d . U . . .
H02M H 0.527094 0.114009 0.367297 0.047 Uiso 1 1 calc R U . . .
C02O C -0.1283(5) -0.1476(3) 0.7465(5) 0.074(2) Uani 1 1 d . . . . .
H02O H -0.157142 -0.173348 0.760744 0.088 Uiso 1 1 calc R U . . .
C02P C -0.2031(4) 0.2969(3) 0.2635(4) 0.0641(18) Uani 1 1 d . U . . .
C02Q C -0.1704(4) 0.3101(3) 0.0981(4) 0.0609(19) Uani 1 1 d . U . . .
H02Q H -0.218279 0.323800 0.067697 0.073 Uiso 1 1 calc R U . . .
N02R N -0.0281(3) -0.1884(2) 0.5991(3) 0.0595(14) Uani 1 1 d . . . . .
C02S C 0.3926(4) -0.0141(3) 0.1039(4) 0.0560(17) Uani 1 1 d . U . . .
H02S H 0.375015 -0.048936 0.079568 0.067 Uiso 1 1 calc R U . . .
C02U C 0.0182(4) 0.1526(3) 0.9649(3) 0.0518(17) Uani 1 1 d . U . . .
H02U H 0.006894 0.162835 1.005597 0.062 Uiso 1 1 calc R U . . .
C02W C 0.5335(4) -0.1061(3) 0.8291(4) 0.0545(16) Uani 1 1 d . U . . .
H02W H 0.523414 -0.102943 0.778245 0.065 Uiso 1 1 calc R U . . .
C02X C -0.2113(5) 0.2251(3) 0.3386(4) 0.072(2) Uani 1 1 d . U . . .
H02X H -0.210941 0.185923 0.348408 0.086 Uiso 1 1 calc R U . . .
C02Y C -0.2290(4) 0.2437(3) 0.4546(4) 0.0568(17) Uani 1 1 d . . . . .
C02Z C 0.4873(5) 0.3171(3) 0.4264(4) 0.073(2) Uani 1 1 d . . . . .
H02Z H 0.436432 0.312595 0.417339 0.087 Uiso 1 1 calc R U . . .
C030 C 0.6893(4) 0.0884(3) 0.3232(4) 0.0517(16) Uani 1 1 d . U . . .
H030 H 0.731037 0.083833 0.310947 0.062 Uiso 1 1 calc R U . . .
C031 C -0.0011(4) -0.3046(3) 0.4164(4) 0.0594(18) Uani 1 1 d . . . . .
H031 H -0.024663 -0.333501 0.432393 0.071 Uiso 1 1 calc R U . . .
C032 C 0.5210(3) 0.3000(3) 0.3706(3) 0.0510(16) Uani 1 1 d D . . . .
C033 C 0.6270(3) 0.1142(2) 0.2758(3) 0.0417(13) Uani 1 1 d . U . . .
H033 H 0.624323 0.124546 0.228558 0.050 Uiso 1 1 calc R U . . .
C034 C -0.0599(4) -0.1244(3) 0.6729(3) 0.0487(15) Uani 1 1 d . . . . .
C035 C 0.0504(4) -0.2732(3) 0.3326(4) 0.0555(17) Uani 1 1 d . . . . .
C036 C 0.3741(4) 0.2210(3) 0.0856(4) 0.0521(16) Uani 1 1 d . U . . .
H036 H 0.414068 0.216688 0.070659 0.063 Uiso 1 1 calc R U . . .
C038 C 0.0632(4) 0.1888(3) 0.9412(3) 0.0495(15) Uani 1 1 d . U . . .
H038 H 0.082727 0.223228 0.965455 0.059 Uiso 1 1 calc R U . . .
C039 C 0.6657(3) -0.0278(3) 0.7207(3) 0.0491(15) Uani 1 1 d . U . . .
H039 H 0.658425 0.011158 0.709694 0.059 Uiso 1 1 calc R U . . .
C03A C 0.0668(3) -0.0373(3) 0.9527(4) 0.0506(15) Uani 1 1 d . U . . .
H03A H 0.025249 -0.032369 0.965170 0.061 Uiso 1 1 calc R U . . .
C03B C 0.1881(3) -0.0491(3) 0.9168(4) 0.0488(16) Uani 1 1 d . U . . .
C03C C 0.6539(4) -0.0491(3) 0.7816(3) 0.0523(15) Uani 1 1 d . U . . .
H03C H 0.640690 -0.025537 0.813111 0.063 Uiso 1 1 calc R U . . .
C03D C 0.2757(4) 0.4176(2) 0.8582(4) 0.066(2) Uani 1 1 d D U . . .
H03D H 0.248006 0.438230 0.879701 0.079 Uiso 1 1 calc R U . . .
C03E C -0.1993(4) 0.3372(3) 0.3163(4) 0.0614(18) Uani 1 1 d . U . . .
H03E H -0.190842 0.375636 0.309146 0.074 Uiso 1 1 calc R U . . .
C03G C -0.1496(4) 0.3006(3) 0.1708(4) 0.0581(17) Uani 1 1 d . U . . .
C03H C 0.2509(3) -0.0546(3) 0.8937(4) 0.0521(17) Uani 1 1 d . . . . .
H03H H 0.245691 -0.042401 0.846323 0.063 Uiso 1 1 calc R U . . .
C03I C 0.3593(4) 0.3571(2) 0.7985(4) 0.0606(18) Uani 1 1 d D U . . .
H03I H 0.389175 0.336259 0.779797 0.073 Uiso 1 1 calc R U . . .
C03K C 0.5075(5) 0.2414(3) 0.9866(4) 0.074(2) Uani 1 1 d . U . . .
H03B H 0.461268 0.221045 0.959465 0.111 Uiso 1 1 calc R U . . .
H03F H 0.529506 0.253470 0.952497 0.111 Uiso 1 1 calc R U . . .
H03G H 0.497071 0.274457 1.010409 0.111 Uiso 1 1 calc R U . . .
C03L C 0.1962(4) 0.2304(3) 0.1459(4) 0.0535(16) Uani 1 1 d . . . . .
H03L H 0.203286 0.218155 0.193862 0.064 Uiso 1 1 calc R U . . .
C03M C -0.2061(4) 0.2416(3) 0.2755(4) 0.0576(17) Uani 1 1 d . U . . .
H03M H -0.204619 0.214714 0.240685 0.069 Uiso 1 1 calc R U . . .
C03N C 0.5371(3) 0.3611(3) 0.7260(3) 0.0566(16) Uani 1 1 d D U . . .
H03N H 0.574368 0.332963 0.742492 0.068 Uiso 1 1 calc R U . . .
C03O C -0.0339(5) -0.1380(3) 0.6184(4) 0.070(2) Uani 1 1 d . . . . .
H03O H -0.019848 -0.108157 0.594757 0.084 Uiso 1 1 calc R U . . .
C03P C -0.2170(4) 0.2610(3) 0.3877(4) 0.0615(17) Uani 1 1 d . U . . .
C03R C 0.6870(3) -0.0617(3) 0.6775(3) 0.0497(15) Uani 1 1 d . U . . .
C03S C 0.7038(4) -0.0396(3) 0.6156(4) 0.0548(16) Uani 1 1 d . U . . .
C03V C 0.3250(3) 0.4468(3) 0.8365(4) 0.0579(16) Uani 1 1 d D U . . .
H03V H 0.330723 0.486427 0.842099 0.069 Uiso 1 1 calc R U . . .
C03W C 0.3653(4) 0.4154(3) 0.8064(4) 0.073(2) Uani 1 1 d D U . . .
C03Y C 0.0179(5) -0.2543(3) 0.4551(4) 0.066(2) Uani 1 1 d . . . . .
C040 C -0.1039(4) -0.1620(3) 0.6953(4) 0.0631(19) Uani 1 1 d . . . . .
H040 H -0.115826 -0.198057 0.673123 0.076 Uiso 1 1 calc R U . . .
C041 C -0.1113(3) -0.0942(3) 0.7794(3) 0.0441(14) Uani 1 1 d . . . . .
H041 H -0.128785 -0.083632 0.815859 0.053 Uiso 1 1 calc R U . . .
C042 C 0.3158(4) 0.2451(3) 0.0422(3) 0.0595(19) Uani 1 1 d . U . . .
H042 H 0.315773 0.259961 -0.002220 0.071 Uiso 1 1 calc R U . . .
C043 C -0.0337(4) 0.2648(4) 0.1875(4) 0.084(3) Uani 1 1 d . U . . .
H043 H 0.011385 0.246896 0.217670 0.101 Uiso 1 1 calc R U . . .
C044 C 0.1332(4) -0.0586(3) 1.0057(4) 0.063(2) Uani 1 1 d . U . . .
H044 H 0.137474 -0.068121 1.053746 0.076 Uiso 1 1 calc R U . . .
C045 C 0.0104(4) 0.2710(3) 0.0835(4) 0.0547(17) Uani 1 1 d . . . . .
C046 C -0.2082(4) 0.3201(3) 0.3797(4) 0.0671(19) Uani 1 1 d . U . . .
H046 H -0.208374 0.346352 0.415679 0.081 Uiso 1 1 calc R U . . .
C047 C 0.4547(5) 0.0746(3) 0.1126(3) 0.064(2) Uani 1 1 d . U . . .
H047 H 0.481905 0.099261 0.094893 0.077 Uiso 1 1 calc R U . . .
C048 C 0.2347(4) -0.1569(3) 0.1599(3) 0.0514(16) Uani 1 1 d . U . . .
C04A C 0.0530(4) -0.2155(3) 0.4333(4) 0.0616(19) Uani 1 1 d . . . . .
H04A H 0.070817 -0.183001 0.463042 0.074 Uiso 1 1 calc R U . . .
C04B C -0.0860(4) 0.2773(3) 0.2169(4) 0.0642(19) Uani 1 1 d . U . . .
H04B H -0.076913 0.269713 0.266752 0.077 Uiso 1 1 calc R U . . .
C04D C 0.4502(4) 0.4212(3) 0.7413(4) 0.070(2) Uani 1 1 d D U . . .
C04F C -0.1366(7) -0.1121(4) -0.0476(7) 0.136(5) Uani 1 1 d . . . . .
H04C H -0.180360 -0.115787 -0.093773 0.203 Uiso 1 1 calc R U . . .
H04D H -0.144880 -0.132416 -0.008568 0.203 Uiso 1 1 calc R U . . .
H04E H -0.093278 -0.127884 -0.053562 0.203 Uiso 1 1 calc R U . . .
C04H C -0.0044(5) -0.2484(3) 0.5195(5) 0.068(2) Uani 1 1 d . . . . .
C04J C 0.5160(4) 0.3811(3) 0.6548(4) 0.0664(19) Uani 1 1 d D U . . .
C04P C 0.1931(4) -0.0653(3) 0.9847(4) 0.0620(18) Uani 1 1 d . U . . .
H04P H 0.238019 -0.081467 1.018408 0.074 Uiso 1 1 calc R U . . .
C04Q C 0.0650(4) -0.2198(3) 0.3694(4) 0.069(2) Uani 1 1 d . . . . .
H04Q H 0.082272 -0.188677 0.350611 0.083 Uiso 1 1 calc R U . . .
C04S C 0.5504(4) 0.3619(3) 0.6039(4) 0.0643(19) Uani 1 1 d . . . . .
O04T O -0.0086(5) -0.2884(3) 0.5560(4) 0.115(2) Uani 1 1 d . U . . .
C04Y C 0.5071(4) 0.3797(3) 0.7745(4) 0.0583(16) Uani 1 1 d D U . . .
H04Y H 0.522339 0.366709 0.823631 0.070 Uiso 1 1 calc R U . . .
C050 C 0.4593(5) 0.4217(4) 0.6252(5) 0.095(3) Uani 1 1 d D U . . .
H050 H 0.444587 0.435120 0.576385 0.114 Uiso 1 1 calc R U . . .
C055 C -0.2028(5) -0.0275(4) -0.0213(5) 0.101(3) Uani 1 1 d . U . . .
H05A H -0.193635 -0.009323 0.025870 0.151 Uiso 1 1 calc R U . . .
H05B H -0.232189 -0.061741 -0.025916 0.151 Uiso 1 1 calc R U . . .
H05C H -0.230038 -0.001683 -0.061490 0.151 Uiso 1 1 calc R U . . .
C23 C 0.4257(6) 0.4412(4) 0.6711(5) 0.110(4) Uani 1 1 d D U . . .
H23 H 0.386610 0.467924 0.653725 0.133 Uiso 1 1 calc R U . . .
O3 O 0.3948(3) 0.1395(2) 0.3282(3) 0.0694(14) Uani 1 1 d . . . . .
C38 C 0.6285(7) 0.2422(5) 1.0904(5) 0.161(6) Uani 1 1 d . U . . .
H38A H 0.643287 0.259774 1.053650 0.241 Uiso 1 1 calc R U . . .
H38B H 0.671828 0.224698 1.128695 0.241 Uiso 1 1 calc R U . . .
H38C H 0.608018 0.270896 1.112504 0.241 Uiso 1 1 calc R U . . .
O2 O 0.0472(3) 0.0447(2) 0.7066(3) 0.0793(16) Uani 1 1 d . . . . .
N57 N 0.3750(6) 0.1108(3) 0.3687(5) 0.098(3) Uani 1 1 d . . . . .
O1 O 0.3965(6) 0.0596(4) 0.3803(5) 0.153(3) Uani 1 1 d . . . . .
C29 C 0.1757(4) -0.2367(3) 0.2960(4) 0.0657(19) Uani 1 1 d . U . . .
H29 H 0.194667 -0.247277 0.346290 0.079 Uiso 1 1 calc R U . . .
C31 C 0.2206(4) -0.2031(3) 0.2664(4) 0.0559(16) Uani 1 1 d . U . . .
H31 H 0.270357 -0.192995 0.296148 0.067 Uiso 1 1 calc R U . . .
C33 C 0.1879(4) -0.1871(3) 0.1948(3) 0.0517(16) Uani 1 1 d . U . . .
C35 C 0.0741(5) -0.2283(4) 0.1791(4) 0.085(3) Uani 1 1 d . U . . .
H35 H 0.022041 -0.231924 0.152509 0.102 Uiso 1 1 calc R U . . .
C22 C 0.1092(5) -0.2515(4) 0.2509(4) 0.078(3) Uani 1 1 d . U . . .
C27 C 0.1172(4) -0.2002(4) 0.1481(4) 0.093(3) Uani 1 1 d . U . . .
H27 H 0.098225 -0.190808 0.097425 0.111 Uiso 1 1 calc R U . . .
O13 O 0.3353(4) 0.1287(3) 0.3951(5) 0.120(3) Uani 1 1 d . . . . .
S21 S 0.28611(15) -0.05013(11) 0.39215(14) 0.0915(7) Uani 1 1 d . . . . .
S37 S 0.50103(15) 0.22002(12) 0.61878(18) 0.1078(9) Uani 1 1 d . . . . .
O25 O 0.2479(3) -0.0535(2) 0.3097(3) 0.0829(17) Uani 1 1 d . . . . .
C41 C 0.2365(6) 0.0066(4) 0.4063(9) 0.149(6) Uani 1 1 d . . . . .
H41A H 0.220955 0.031796 0.363717 0.223 Uiso 1 1 calc R U . . .
H41B H 0.268104 0.027261 0.450455 0.223 Uiso 1 1 calc R U . . .
H41C H 0.192580 -0.007496 0.412707 0.223 Uiso 1 1 calc R U . . .
C39 C 0.2611(8) -0.1049(5) 0.4348(8) 0.142(5) Uani 1 1 d . U . . .
H39A H 0.233107 -0.132978 0.398031 0.213 Uiso 1 1 calc R U . . .
H39B H 0.230255 -0.090452 0.459375 0.213 Uiso 1 1 calc R U . . .
H39C H 0.305848 -0.122367 0.471205 0.213 Uiso 1 1 calc R U . . .
N51 N 0.0989(13) 0.0298(11) 0.6941(14) 0.073(6) Uani 0.3333 1 d . U P A 1
C65 C 0.5012(7) 0.1888(6) 0.5261(5) 0.127(4) Uani 1 1 d . . . . .
H65A H 0.536909 0.209493 0.512465 0.190 Uiso 1 1 calc R U . . .
H65B H 0.451510 0.192442 0.486846 0.190 Uiso 1 1 calc R U . . .
H65C H 0.515158 0.148937 0.533091 0.190 Uiso 1 1 calc R U . . .
O51 O 0.4506(6) 0.1856(3) 0.6465(7) 0.189(5) Uani 1 1 d . U . . .
C56 C 0.5913(6) 0.1903(5) 0.6776(6) 0.111(3) Uani 1 1 d . U . . .
H56A H 0.587423 0.149215 0.678509 0.167 Uiso 1 1 calc R U . . .
H56B H 0.606497 0.205103 0.727564 0.167 Uiso 1 1 calc R U . . .
H56C H 0.628200 0.200682 0.658129 0.167 Uiso 1 1 calc R U . . .
N7 N 0.0990(10) 0.0651(8) 0.6935(11) 0.046(4) Uani 0.3333 1 d D U P A 2
O10 O 0.1570(13) 0.0875(13) 0.7391(12) 0.167(10) Uani 0.3333 1 d D U P A 2
N29 N 0.0794(10) 0.0467(9) 0.6575(11) 0.047(4) Uani 0.3333 1 d . U P A 3
O5 O 0.1015(12) 0.0786(10) 0.6334(10) 0.118(7) Uani 0.3333 1 d D U P A 2

loop_
_atom_site_aniso_label
_atom_site_aniso_U_11
_atom_site_aniso_U_22
_atom_site_aniso_U_33
_atom_site_aniso_U_23
_atom_site_aniso_U_13
_atom_site_aniso_U_12
Pd01 0.0362(2) 0.0413(2) 0.0356(2) 0.00543(19) 0.01840(18) 0.00313(19)
Pd02 0.0594(3) 0.0378(2) 0.0337(2) 0.0037(2) 0.0211(2) -0.0018(2)
S003 0.1069(16) 0.0679(12) 0.0730(13) 0.0079(10) 0.0648(13) 0.0082(11)
S006 0.151(2) 0.0955(17) 0.138(2) 0.0328(16) 0.119(2) 0.0179(17)
O008 0.057(3) 0.061(3) 0.046(2) 0.006(2) 0.032(2) -0.017(2)
O009 0.056(3) 0.083(3) 0.055(3) 0.027(2) 0.035(2) 0.010(2)
N00A 0.028(2) 0.050(3) 0.030(2) 0.011(2) 0.019(2) 0.010(2)
O00B 0.031(2) 0.085(3) 0.040(3) 0.012(2) 0.0097(19) 0.006(2)
N00C 0.029(2) 0.039(2) 0.019(2) -0.0044(18) 0.0081(18) 0.0020(19)
N00D 0.030(2) 0.039(3) 0.059(3) 0.011(2) 0.022(2) 0.006(2)
O00E 0.095(4) 0.055(3) 0.070(3) -0.013(2) 0.064(3) -0.020(3)
N00F 0.058(3) 0.044(3) 0.041(3) 0.010(2) 0.024(3) 0.004(2)
N00G 0.052(3) 0.043(3) 0.029(3) 0.012(2) 0.013(2) 0.005(2)
N00H 0.081(4) 0.055(3) 0.050(3) -0.021(3) 0.047(3) -0.033(3)
N00I 0.046(3) 0.063(4) 0.061(3) 0.022(3) 0.022(3) 0.009(3)
N00J 0.0423(16) 0.0440(16) 0.0404(16) -0.0009(12) 0.0193(12) -0.0005(12)
N00K 0.061(3) 0.025(2) 0.049(3) -0.003(2) 0.034(3) -0.001(2)
N00L 0.041(3) 0.037(3) 0.051(3) -0.011(2) 0.030(2) -0.004(2)
O00M 0.086(3) 0.068(3) 0.060(3) 0.021(2) 0.043(3) 0.024(3)
N00N 0.045(3) 0.036(3) 0.062(3) 0.001(2) 0.026(3) 0.001(2)
N00O 0.032(2) 0.056(3) 0.035(3) 0.001(2) 0.010(2) -0.009(2)
C00P 0.030(3) 0.034(3) 0.043(3) 0.005(2) 0.019(3) 0.004(2)
N1 0.0548(17) 0.0560(18) 0.0545(17) -0.0003(13) 0.0235(13) -0.0004(13)
O00R 0.075(3) 0.074(3) 0.065(3) 0.014(3) 0.044(3) 0.007(3)
C00S 0.054(4) 0.048(3) 0.031(3) -0.008(3) 0.025(3) 0.000(3)
N00T 0.046(3) 0.034(2) 0.021(2) 0.0011(18) 0.005(2) -0.002(2)
C00U 0.044(3) 0.040(3) 0.047(4) -0.011(3) 0.021(3) -0.004(3)
N00W 0.035(3) 0.049(3) 0.035(3) 0.009(2) 0.014(2) 0.012(2)
C00X 0.027(3) 0.054(4) 0.046(4) -0.003(3) 0.000(3) 0.003(3)
N00Y 0.060(3) 0.076(4) 0.031(3) -0.013(3) 0.029(3) -0.019(3)
O00Z 0.084(4) 0.080(4) 0.054(3) -0.025(3) 0.034(3) -0.036(3)
C010 0.054(4) 0.031(3) 0.035(3) 0.003(2) 0.016(3) 0.004(3)
C011 0.041(3) 0.067(4) 0.041(3) 0.011(3) 0.017(3) 0.002(3)
C012 0.0415(17) 0.0427(18) 0.0415(17) 0.0006(12) 0.0178(13) -0.0011(12)
C014 0.036(3) 0.078(5) 0.047(3) 0.005(3) 0.017(3) 0.006(3)
O015 0.131(5) 0.099(4) 0.089(4) -0.057(3) 0.084(4) -0.086(4)
O016 0.060(3) 0.100(4) 0.035(3) 0.002(2) 0.025(2) -0.006(3)
C018 0.046(3) 0.038(3) 0.046(3) 0.026(3) 0.021(3) 0.013(3)
N01A 0.063(4) 0.070(4) 0.036(3) -0.016(3) 0.016(3) -0.017(3)
O01B 0.166(6) 0.077(4) 0.130(5) -0.048(4) 0.132(5) -0.057(4)
O01C 0.100(4) 0.092(4) 0.070(3) 0.025(3) 0.060(3) 0.035(3)
C01D 0.074(4) 0.042(4) 0.046(4) 0.007(3) 0.040(3) 0.014(3)
C01E 0.054(4) 0.038(3) 0.036(3) -0.001(3) 0.021(3) -0.001(3)
C01F 0.072(4) 0.041(3) 0.048(4) -0.006(3) 0.036(3) -0.002(3)
O01G 0.111(5) 0.100(4) 0.118(5) 0.058(4) 0.087(4) 0.046(4)
C01H 0.040(3) 0.056(4) 0.036(3) 0.018(3) 0.019(3) 0.019(3)
C01I 0.056(4) 0.036(3) 0.031(3) 0.003(2) 0.018(3) -0.005(3)
C01J 0.042(3) 0.059(4) 0.042(4) -0.001(3) 0.018(3) 0.007(3)
N01K 0.055(3) 0.041(3) 0.049(3) 0.011(2) 0.026(2) 0.000(2)
C01L 0.046(3) 0.053(4) 0.036(3) 0.003(3) 0.002(3) -0.011(3)
C01M 0.047(3) 0.040(3) 0.036(3) 0.005(2) 0.023(2) 0.002(2)
C01N 0.048(4) 0.053(4) 0.071(4) -0.017(3) 0.038(3) -0.016(3)
C01O 0.105(6) 0.058(5) 0.074(5) -0.010(4) 0.058(5) -0.024(4)
C01P 0.050(4) 0.058(4) 0.054(4) 0.014(3) 0.015(3) 0.009(3)
C01Q 0.045(3) 0.050(4) 0.051(4) 0.006(3) 0.017(3) -0.012(3)
C01R 0.067(4) 0.045(3) 0.027(3) 0.003(2) 0.028(3) 0.004(3)
C01S 0.046(3) 0.043(3) 0.027(3) 0.014(2) 0.016(2) 0.000(3)
C01T 0.030(3) 0.050(3) 0.037(3) 0.000(2) 0.007(2) 0.002(2)
C01U 0.032(3) 0.049(3) 0.029(3) 0.001(3) 0.015(2) -0.006(3)
C01V 0.067(4) 0.055(4) 0.039(3) 0.009(3) 0.030(3) 0.000(3)
N01W 0.047(3) 0.085(4) 0.047(3) 0.021(3) 0.025(3) 0.020(3)
C01X 0.039(3) 0.051(4) 0.040(3) 0.005(3) 0.014(3) -0.001(3)
C01Y 0.049(3) 0.046(3) 0.030(3) 0.007(3) 0.022(3) 0.011(3)
C020 0.051(4) 0.053(4) 0.039(4) -0.007(3) 0.017(3) 0.000(3)
C021 0.071(4) 0.052(4) 0.061(4) 0.020(3) 0.046(4) 0.015(3)
C022 0.058(4) 0.034(3) 0.054(4) -0.004(3) 0.026(3) -0.011(3)
C023 0.028(3) 0.044(3) 0.040(3) 0.007(3) 0.017(2) 0.000(2)
O025 0.081(4) 0.111(5) 0.073(4) -0.014(3) 0.046(3) -0.014(3)
N026 0.135(6) 0.040(3) 0.068(4) -0.010(3) 0.065(4) -0.012(3)
N027 0.073(4) 0.085(4) 0.034(3) 0.022(3) 0.038(3) 0.022(3)
C028 0.071(4) 0.036(3) 0.037(3) 0.008(3) 0.017(3) -0.011(3)
C029 0.062(4) 0.048(4) 0.046(4) 0.006(3) 0.019(3) 0.001(3)
C02A 0.109(6) 0.050(4) 0.048(4) -0.015(3) 0.051(4) -0.021(4)
C02C 0.067(4) 0.038(3) 0.040(4) -0.003(3) 0.022(3) 0.000(3)
C02E 0.038(3) 0.057(4) 0.061(4) 0.023(3) 0.034(3) 0.015(3)
C02F 0.070(5) 0.053(4) 0.045(4) 0.005(3) 0.020(3) -0.013(3)
C02G 0.066(4) 0.064(4) 0.076(5) -0.033(4) 0.044(4) -0.015(4)
N02H 0.073(2) 0.073(2) 0.071(2) 0.0001(13) 0.0295(14) 0.0004(13)
C02I 0.071(4) 0.076(5) 0.040(3) 0.012(3) 0.038(3) 0.016(4)
N02J 0.0668(19) 0.067(2) 0.066(2) -0.0014(13) 0.0273(14) -0.0004(13)
C02L 0.057(3) 0.045(3) 0.042(3) 0.004(3) 0.029(3) -0.001(3)
C02M 0.053(3) 0.040(3) 0.033(3) 0.000(2) 0.024(3) -0.008(3)
C02O 0.116(7) 0.037(4) 0.089(6) 0.022(4) 0.064(5) -0.008(4)
C02P 0.084(5) 0.068(4) 0.052(4) 0.011(3) 0.039(4) -0.003(4)
C02Q 0.080(5) 0.067(4) 0.057(4) 0.026(3) 0.049(4) 0.037(4)
N02R 0.069(4) 0.054(3) 0.059(4) -0.008(3) 0.029(3) 0.005(3)
C02S 0.069(4) 0.050(4) 0.050(4) -0.017(3) 0.024(4) -0.021(3)
C02U 0.063(4) 0.060(4) 0.049(4) -0.022(3) 0.039(3) -0.008(3)
C02W 0.049(3) 0.071(4) 0.046(3) 0.013(3) 0.022(2) 0.006(3)
C02X 0.105(6) 0.059(4) 0.076(5) 0.016(3) 0.063(5) 0.009(4)
C02Y 0.067(4) 0.070(5) 0.045(4) 0.008(3) 0.033(4) 0.017(4)
C02Z 0.124(7) 0.059(4) 0.053(4) -0.008(4) 0.054(5) -0.022(4)
C030 0.057(4) 0.063(4) 0.055(4) 0.010(3) 0.043(3) 0.014(3)
C031 0.084(5) 0.049(4) 0.057(4) -0.012(3) 0.041(4) -0.019(3)
C032 0.052(4) 0.063(4) 0.044(4) 0.007(3) 0.025(3) -0.004(3)
C033 0.058(3) 0.041(3) 0.039(3) -0.008(2) 0.033(3) -0.004(2)
C034 0.068(4) 0.038(3) 0.040(4) 0.009(3) 0.022(3) -0.001(3)
C035 0.063(4) 0.062(4) 0.049(4) -0.010(3) 0.031(3) -0.025(3)
C036 0.056(4) 0.053(4) 0.054(4) 0.021(3) 0.029(3) 0.007(3)
C038 0.060(4) 0.059(4) 0.029(3) -0.014(3) 0.016(3) -0.019(3)
C039 0.044(3) 0.066(4) 0.035(3) 0.016(3) 0.013(3) 0.000(3)
C03A 0.046(3) 0.057(3) 0.053(4) 0.006(3) 0.025(3) 0.005(3)
C03B 0.032(3) 0.059(4) 0.065(4) 0.023(3) 0.029(3) 0.020(3)
C03C 0.058(3) 0.060(3) 0.041(3) 0.014(3) 0.022(3) 0.012(3)
C03D 0.105(6) 0.052(3) 0.071(5) -0.021(3) 0.067(5) -0.024(4)
C03E 0.085(5) 0.055(4) 0.064(4) 0.011(3) 0.050(4) 0.009(4)
C03G 0.095(5) 0.055(4) 0.046(4) 0.006(3) 0.052(4) -0.003(4)
C03H 0.027(3) 0.086(5) 0.050(4) -0.002(3) 0.024(3) 0.007(3)
C03I 0.069(4) 0.062(4) 0.070(5) -0.016(4) 0.047(4) -0.022(3)
C03K 0.106(6) 0.074(5) 0.055(4) 0.010(4) 0.046(4) -0.032(4)
C03L 0.060(4) 0.059(4) 0.037(4) 0.013(3) 0.014(3) 0.019(3)
C03M 0.071(4) 0.059(4) 0.057(4) 0.007(3) 0.041(4) 0.009(3)
C03N 0.032(3) 0.082(5) 0.053(4) -0.016(3) 0.014(3) -0.015(3)
C03O 0.093(6) 0.044(4) 0.075(5) -0.011(4) 0.034(5) 0.010(4)
C03P 0.071(4) 0.083(4) 0.041(4) 0.023(3) 0.032(4) 0.013(4)
C03R 0.049(4) 0.059(4) 0.040(3) 0.018(3) 0.016(3) 0.014(3)
C03S 0.061(4) 0.063(4) 0.047(3) 0.009(3) 0.029(3) -0.007(3)
C03V 0.0583(19) 0.058(2) 0.058(2) 0.0009(13) 0.0242(14) -0.0033(13)
C03W 0.095(6) 0.072(4) 0.070(5) -0.032(4) 0.053(5) -0.046(4)
C03Y 0.133(7) 0.036(3) 0.049(4) -0.014(3) 0.057(5) -0.004(4)
C040 0.103(6) 0.035(3) 0.063(5) -0.002(3) 0.045(4) -0.005(4)
C041 0.045(3) 0.047(4) 0.041(3) 0.003(3) 0.017(3) 0.009(3)
C042 0.052(4) 0.095(5) 0.029(3) 0.014(3) 0.013(3) -0.016(4)
C043 0.049(4) 0.174(9) 0.025(3) 0.004(4) 0.010(3) -0.022(4)
C044 0.061(4) 0.095(6) 0.046(4) 0.020(4) 0.034(3) 0.036(4)
C045 0.062(4) 0.065(4) 0.047(4) 0.002(3) 0.032(4) -0.012(3)
C046 0.086(5) 0.071(4) 0.056(4) 0.017(3) 0.041(4) 0.021(4)
C047 0.110(6) 0.067(4) 0.028(3) 0.000(3) 0.041(4) -0.028(4)
C048 0.058(4) 0.059(4) 0.039(3) -0.008(3) 0.021(3) -0.008(3)
C04A 0.085(5) 0.058(4) 0.058(4) -0.017(3) 0.046(4) 0.003(4)
C04B 0.088(5) 0.079(5) 0.038(4) 0.011(3) 0.037(3) -0.012(4)
C04D 0.095(5) 0.061(4) 0.076(5) 0.012(4) 0.058(5) -0.007(3)
C04F 0.237(14) 0.076(6) 0.190(11) 0.063(7) 0.187(12) 0.069(7)
C04H 0.104(6) 0.044(4) 0.092(6) 0.003(4) 0.078(5) 0.002(4)
C04J 0.078(5) 0.067(5) 0.072(4) 0.009(4) 0.049(4) 0.013(4)
C04P 0.055(3) 0.077(4) 0.052(4) 0.013(3) 0.020(3) 0.023(3)
C04Q 0.073(5) 0.070(5) 0.070(5) -0.007(4) 0.034(4) -0.016(4)
C04S 0.057(5) 0.080(5) 0.061(5) -0.016(4) 0.029(4) -0.004(4)
O04T 0.182(7) 0.074(4) 0.109(5) 0.010(4) 0.080(5) 0.001(4)
C04Y 0.058(2) 0.060(2) 0.057(2) -0.0004(13) 0.0243(14) -0.0034(13)
C050 0.125(7) 0.098(6) 0.110(6) 0.047(5) 0.096(6) 0.050(5)
C055 0.109(7) 0.112(7) 0.087(6) 0.024(5) 0.046(5) 0.022(6)
C23 0.184(10) 0.091(6) 0.098(6) 0.043(5) 0.100(7) 0.085(7)
O3 0.104(4) 0.062(3) 0.065(3) 0.012(2) 0.057(3) -0.005(3)
C38 0.191(12) 0.147(10) 0.048(6) -0.027(6) -0.054(6) 0.042(9)
O2 0.083(4) 0.084(4) 0.092(4) 0.030(3) 0.057(3) 0.032(3)
N57 0.170(8) 0.064(5) 0.109(6) 0.026(4) 0.108(6) 0.015(5)
O1 0.205(9) 0.122(7) 0.175(8) 0.053(6) 0.121(8) 0.040(6)
C29 0.095(5) 0.045(4) 0.069(5) -0.002(3) 0.045(4) -0.015(4)
C31 0.048(4) 0.063(4) 0.057(4) -0.002(3) 0.021(3) -0.012(3)
C33 0.061(4) 0.074(4) 0.031(3) -0.011(3) 0.030(3) -0.022(3)
C35 0.076(5) 0.129(8) 0.061(5) -0.005(5) 0.039(4) -0.035(5)
C22 0.087(5) 0.121(7) 0.046(4) -0.032(4) 0.048(4) -0.070(5)
C27 0.070(5) 0.150(9) 0.052(5) 0.001(5) 0.017(4) -0.058(6)
O13 0.140(6) 0.098(5) 0.173(7) 0.051(5) 0.117(6) 0.019(4)
S21 0.1069(18) 0.0897(16) 0.0913(17) -0.0058(13) 0.0535(15) -0.0135(14)
S37 0.0806(16) 0.0905(18) 0.141(2) -0.0058(17) 0.0329(16) 0.0109(14)
O25 0.110(4) 0.099(4) 0.045(3) -0.003(3) 0.036(3) -0.032(3)
C41 0.135(9) 0.060(6) 0.310(18) -0.044(8) 0.151(11) -0.025(6)
C39 0.173(11) 0.113(9) 0.181(12) -0.001(8) 0.113(10) -0.031(8)
N51 0.069(11) 0.084(12) 0.079(11) 0.031(9) 0.045(9) 0.007(9)
C65 0.118(8) 0.163(11) 0.077(7) 0.006(7) 0.015(6) -0.035(8)
O51 0.250(10) 0.113(6) 0.323(12) -0.076(7) 0.241(10) -0.058(6)
C56 0.109(7) 0.106(7) 0.132(9) 0.027(6) 0.062(7) 0.012(6)
N7 0.043(7) 0.048(7) 0.051(7) 0.001(6) 0.023(6) -0.013(5)
O10 0.167(11) 0.166(11) 0.167(11) -0.001(3) 0.065(5) 0.001(3)
N29 0.037(8) 0.058(9) 0.051(9) 0.001(9) 0.023(8) 0.013(7)
O5 0.118(7) 0.120(7) 0.117(7) 0.000(3) 0.048(4) 0.000(3)

loop_
_atom_type_symbol
_atom_type_description
_atom_type_scat_dispersion_real
_atom_type_scat_dispersion_imag
_atom_type_scat_source
C C 0.0033 0.0016 'International Tables Vol C Tables 4.2.6.8 and 6.1.1.4'
H H 0.0000 0.0000 'International Tables Vol C Tables 4.2.6.8 and 6.1.1.4'
N N 0.0061 0.0033 'International Tables Vol C Tables 4.2.6.8 and 6.1.1.4'
O O 0.0106 0.0060 'International Tables Vol C Tables 4.2.6.8 and 6.1.1.4'
Pd Pd -0.9988 1.0072 'International Tables Vol C Tables 4.2.6.8 and 6.1.1.4'
S S 0.1246 0.1234 'International Tables Vol C Tables 4.2.6.8 and 6.1.1.4'

loop_
_geom_angle_atom_site_label_1
_geom_angle_atom_site_label_2
_geom_angle_atom_site_label_3
_geom_angle
_geom_angle_site_symmetry_1
_geom_angle_site_symmetry_3
_geom_angle_publ_flag
N00A Pd01 N00C 90.08(17) . . ?
N00A Pd01 N00L 89.63(17) . . ?
N00A Pd01 N00W 178.11(17) . . ?
N00C Pd01 N00L 179.60(18) . . ?
N00C Pd01 N00W 90.04(17) . . ?
N00L Pd01 N00W 90.26(18) . . ?
N00G Pd02 N00K 89.78(19) . . ?
N00G Pd02 N00T 90.69(18) . . ?
N00G Pd02 N01K 179.0(2) . . ?
N00K Pd02 N01K 89.30(19) . . ?
N00T Pd02 N00K 177.83(19) . . ?
N00T Pd02 N01K 90.21(19) . . ?
O00R S003 C03K 108.5(3) . . ?
O00R S003 C38 98.0(6) . . ?
C38 S003 C03K 96.3(5) . . ?
O008 S006 C04F 108.7(4) . . ?
O008 S006 C055 113.0(4) . . ?
C04F S006 C055 100.0(6) . . ?
C012 O009 C02E 120.3(5) . . ?
C00P N00A Pd01 118.8(3) . . ?
C00P N00A C022 117.9(5) . . ?
C022 N00A Pd01 123.2(4) . . ?
C010 N00C Pd01 117.2(3) . . ?
C01H N00C Pd01 122.7(3) . . ?
C01H N00C C010 119.4(5) . . ?
N00N N00D H00D 120.2 . . ?
N00N N00D C00U 119.6(5) . . ?
C00U N00D H00D 120.2 . . ?
C02C N00F N00H 114.7(5) . . ?
C01V N00G Pd02 119.0(4) . . ?
C01Y N00G Pd02 120.4(4) . . ?
C01Y N00G C01V 119.6(5) . . ?
N00F N00H H00H 121.4 . . ?
C048 N00H N00F 117.1(5) . . ?
C048 N00H H00H 121.4 . . ?
N1 N00I H00I 120.7 . . ?
C03S N00I H00I 120.7 . . ?
C03S N00I N1 118.6(5) . . ?
N00O N00J H00J 121.8 . . ?
C00S N00J H00J 121.8 . . ?
C00S N00J N00O 116.5(5) . . ?
C02M N00K Pd02 120.1(4) . . ?
C02M N00K C033 118.1(5) . . ?
C033 N00K Pd02 121.6(4) . . ?
C01T N00L Pd01 121.3(4) . . ?
C01T N00L C03A 120.0(5) . . ?
C03A N00L Pd01 118.1(4) . . ?
C03H N00N N00D 116.1(5) . . ?
C01U N00O N00J 113.1(4) . . ?
N00A C00P H00P 118.7 . . ?
N00A C00P C023 122.7(5) . . ?
C023 C00P H00P 118.7 . . ?
C029 N1 N00I 115.2(5) . . ?
O00E C00S N00J 123.5(5) . . ?
O00E C00S C01F 118.4(5) . . ?
N00J C00S C01F 118.1(4) . . ?
C028 N00T Pd02 120.7(4) . . ?
C028 N00T C036 116.3(5) . . ?
C036 N00T Pd02 122.8(4) . . ?
O00B C00U N00D 119.2(5) . . ?
O00B C00U C01X 122.5(6) . . ?
N00D C00U C01X 118.3(5) . . ?
C01D N00W Pd01 117.9(4) . . ?
C041 N00W Pd01 120.7(4) . . ?
C041 N00W C01D 121.2(5) . . ?
C010 C00X C020 114.8(5) . . ?
C01P C00X C010 119.4(6) . . ?
C01P C00X C020 125.8(6) . . ?
C03L N00Y N01A 116.3(5) . . ?
N00C C010 H010 120.1 . . ?
C00X C010 N00C 119.7(5) . . ?
C00X C010 H010 120.1 . . ?
C01Q C011 H011 120.1 . . ?
C03R C011 H011 120.1 . . ?
C03R C011 C01Q 119.8(6) . . ?
C018 C012 O009 118.4(5) . . ?
C02W C012 O009 122.0(5) . . ?
C02W C012 C018 119.0(5) . . ?
C01X C014 H014 120.5 . . ?
C02W C014 H014 120.5 . . ?
C02W C014 C01X 119.1(6) . . ?
C035 O015 C22 120.9(5) . . ?
C012 C018 H018 119.3 . . ?
C012 C018 C01S 121.4(5) . . ?
C01S C018 H018 119.3 . . ?
N00Y N01A H01A 122.4 . . ?
C045 N01A N00Y 115.3(5) . . ?
C045 N01A H01A 122.4 . . ?
C03W O01B C04D 119.3(5) . . ?
C02P O01C C03G 118.3(5) . . ?
N00W C01D H01D 119.2 . . ?
N00W C01D C034 121.7(6) . . ?
C034 C01D H01D 119.2 . . ?
C028 C01E C01L 117.3(5) . . ?
C028 C01E C03L 120.7(5) . . ?
C03L C01E C01L 122.0(6) . . ?
C01N C01F C00S 123.1(5) . . ?
C03D C01F C00S 120.1(5) . . ?
C03D C01F C01N 116.8(5) . . ?
N00C C01H H01H 119.2 . . ?
N00C C01H C01J 121.7(5) . . ?
C01J C01H H01H 119.2 . . ?
C01R C01I C02C 116.2(5) . . ?
C01R C01I C02S 118.3(5) . . ?
C02S C01I C02C 125.5(5) . . ?
C01H C01J H01J 121.6 . . ?
C01H C01J C01P 116.8(5) . . ?
C01P C01J H01J 121.6 . . ?
C01R N01K Pd02 116.9(4) . . ?
C047 N01K Pd02 120.2(4) . . ?
C047 N01K C01R 122.7(5) . . ?
C01E C01L H01L 123.0 . . ?
C042 C01L C01E 114.1(6) . . ?
C042 C01L H01L 123.0 . . ?
C021 C01M C029 126.8(6) . . ?
C021 C01M C02M 116.3(5) . . ?
C02M C01M C029 116.5(5) . . ?
C01F C01N H01N 118.5 . . ?
C03I C01N C01F 123.0(5) . . ?
C03I C01N H01N 118.5 . . ?
C01V C01O H01O 117.7 . . ?
C01V C01O C02F 124.5(6) . . ?
C02F C01O H01O 117.7 . . ?
C00X C01P C01J 122.8(6) . . ?
C00X C01P H01P 118.6 . . ?
C01J C01P H01P 118.6 . . ?
C011 C01Q H01Q 120.5 . . ?
C02E C01Q C011 119.1(6) . . ?
C02E C01Q H01Q 120.5 . . ?
C01I C01R H01R 120.3 . . ?
N01K C01R C01I 119.4(5) . . ?
N01K C01R H01R 120.3 . . ?
C018 C01S H01S 120.0 . . ?
C01X C01S C018 120.0(5) . . ?
C01X C01S H01S 120.0 . . ?
N00L C01T H01T 119.0 . . ?
N00L C01T C03B 122.1(5) . . ?
C03B C01T H01T 119.0 . . ?
N00O C01U H01U 121.8 . . ?
N00O C01U C023 116.4(5) . . ?
C023 C01U H01U 121.8 . . ?
N00G C01V H01V 120.6 . . ?
C01O C01V N00G 118.7(6) . . ?
C01O C01V H01V 120.6 . . ?
C020 N01W H01W 122.5 . . ?
C020 N01W N027 115.1(5) . . ?
N027 N01W H01W 122.5 . . ?
C014 C01X C00U 122.3(5) . . ?
C01S C01X C00U 117.7(5) . . ?
C01S C01X C014 120.0(5) . . ?
N00G C01Y H01Y 118.8 . . ?
N00G C01Y C032 122.5(5) . . ?
C032 C01Y H01Y 118.8 . . ?
C00X C020 H020 122.0 . . ?
N01W C020 C00X 115.9(5) . . ?
N01W C020 H020 122.0 . . ?
C01M C021 H021 119.9 . . ?
C030 C021 C01M 120.1(6) . . ?
C030 C021 H021 119.9 . . ?
N00A C022 H022 118.2 . . ?
C02U C022 N00A 123.7(5) . . ?
C02U C022 H022 118.2 . . ?
C00P C023 C01U 117.2(5) . . ?
C038 C023 C00P 120.1(5) . . ?
C038 C023 C01U 122.7(5) . . ?
N02R N026 H026 119.4 . . ?
C04H N026 H026 119.4 . . ?
C04H N026 N02R 121.2(6) . . ?
N01W N027 H027 108.6 . . ?
C02Y N027 N01W 117.3(5) . . ?
C02Y N027 H027 112.3 . . ?
N00T C028 C01E 124.5(5) . . ?
N00T C028 H028 117.7 . . ?
C01E C028 H028 117.7 . . ?
N1 C029 C01M 116.8(6) . . ?
N1 C029 H029 121.6 . . ?
C01M C029 H029 121.6 . . ?
C02S C02A H02A 119.3 . . ?
C02S C02A C047 121.4(5) . . ?
C047 C02A H02A 119.3 . . ?
N00F C02C C01I 115.0(5) . . ?
N00F C02C H02C 122.5 . . ?
C01I C02C H02C 122.5 . . ?
C01Q C02E O009 117.5(6) . . ?
C01Q C02E C03C 123.3(6) . . ?
C03C C02E O009 119.0(6) . . ?
C01O C02F H02F 121.9 . . ?
C01O C02F C032 116.2(6) . . ?
C032 C02F H02F 121.9 . . ?
C031 C02G H02G 118.8 . . ?
C031 C02G C035 122.4(6) . . ?
C035 C02G H02G 118.8 . . ?
N02J N02H H02H 121.8 . . ?
C04S N02H H02H 121.8 . . ?
C04S N02H N02J 116.4(6) . . ?
C02L C02I H02I 119.2 . . ?
C02Q C02I H02I 119.2 . . ?
C02Q C02I C02L 121.5(6) . . ?
C02Z N02J N02H 112.5(6) . . ?
C02I C02L C045 117.7(5) . . ?
C043 C02L C02I 118.0(6) . . ?
C043 C02L C045 124.3(6) . . ?
N00K C02M C01M 123.4(5) . . ?
N00K C02M H02M 118.3 . . ?
C01M C02M H02M 118.3 . . ?
C040 C02O H02O 120.2 . . ?
C040 C02O C041 119.6(6) . . ?
C041 C02O H02O 120.2 . . ?
C03E C02P O01C 116.2(6) . . ?
C03M C02P O01C 121.7(7) . . ?
C03M C02P C03E 122.1(6) . . ?
C02I C02Q H02Q 122.4 . . ?
C03G C02Q C02I 115.3(7) . . ?
C03G C02Q H02Q 122.4 . . ?
C03O N02R N026 119.3(6) . . ?
C01I C02S H02S 120.5 . . ?
C02A C02S C01I 119.1(6) . . ?
C02A C02S H02S 120.5 . . ?
C022 C02U H02U 120.5 . . ?
C022 C02U C038 119.0(5) . . ?
C038 C02U H02U 120.5 . . ?
C012 C02W C014 120.4(6) . . ?
C012 C02W H02W 119.8 . . ?
C014 C02W H02W 119.8 . . ?
C03M C02X H02X 118.4 . . ?
C03P C02X H02X 118.4 . . ?
C03P C02X C03M 123.3(7) . . ?
O00M C02Y N027 122.1(6) . . ?
O00M C02Y C03P 123.2(6) . . ?
N027 C02Y C03P 114.7(5) . . ?
N02J C02Z H02Z 123.5 . . ?
N02J C02Z C032 112.9(7) . . ?
C032 C02Z H02Z 123.5 . . ?
C021 C030 H030 120.4 . . ?
C033 C030 C021 119.2(5) . . ?
C033 C030 H030 120.4 . . ?
C02G C031 H031 119.8 . . ?
C02G C031 C03Y 120.5(6) . . ?
C03Y C031 H031 119.8 . . ?
C01Y C032 C02Z 117.3(5) . . ?
C02F C032 C01Y 118.2(5) . . ?
C02F C032 C02Z 124.4(6) . . ?
N00K C033 H033 118.7 . . ?
C030 C033 N00K 122.6(5) . . ?
C030 C033 H033 118.7 . . ?
C01D C034 C03O 121.0(6) . . ?
C01D C034 C040 115.8(6) . . ?
C03O C034 C040 123.1(6) . . ?
O015 C035 C02G 117.8(6) . . ?
O015 C035 C04Q 125.1(6) . . ?
C02G C035 C04Q 116.8(6) . . ?
N00T C036 H036 118.4 . . ?
C042 C036 N00T 123.2(6) . . ?
C042 C036 H036 118.4 . . ?
C023 C038 C02U 116.5(5) . . ?
C023 C038 H038 121.7 . . ?
C02U C038 H038 121.7 . . ?
C03C C039 H039 119.2 . . ?
C03R C039 H039 119.2 . . ?
C03R C039 C03C 121.7(6) . . ?
N00L C03A H03A 119.2 . . ?
N00L C03A C044 121.6(5) . . ?
C044 C03A H03A 119.2 . . ?
C01T C03B C03H 119.8(6) . . ?
C04P C03B C01T 117.6(5) . . ?
C04P C03B C03H 122.5(6) . . ?
C02E C03C C039 115.7(6) . . ?
C02E C03C H03C 122.2 . . ?
C039 C03C H03C 122.2 . . ?
C01F C03D H03D 118.4 . . ?
C01F C03D C03V 123.2(6) . . ?
C03V C03D H03D 118.4 . . ?
C02P C03E H03E 120.5 . . ?
C046 C03E C02P 119.1(7) . . ?
C046 C03E H03E 120.5 . . ?
C02Q C03G O01C 111.3(6) . . ?
C04B C03G O01C 121.8(6) . . ?
C04B C03G C02Q 126.9(6) . . ?
N00N C03H C03B 119.4(6) . . ?
N00N C03H H03H 120.3 . . ?
C03B C03H H03H 120.3 . . ?
C01N C03I H03I 121.5 . . ?
C01N C03I C03W 117.0(6) . . ?
C03W C03I H03I 121.5 . . ?
S003 C03K H03B 109.5 . . ?
S003 C03K H03F 109.5 . . ?
S003 C03K H03G 109.5 . . ?
H03B C03K H03F 109.5 . . ?
H03B C03K H03G 109.5 . . ?
H03F C03K H03G 109.5 . . ?
N00Y C03L C01E 120.9(6) . . ?
N00Y C03L H03L 119.5 . . ?
C01E C03L H03L 119.5 . . ?
C02P C03M C02X 118.2(7) . . ?
C02P C03M H03M 120.9 . . ?
C02X C03M H03M 120.9 . . ?
C04J C03N H03N 117.9 . . ?
C04Y C03N H03N 117.9 . . ?
C04Y C03N C04J 124.2(7) . . ?
N02R C03O C034 123.3(7) . . ?
N02R C03O H03O 118.3 . . ?
C034 C03O H03O 118.3 . . ?
C02X C03P C02Y 124.1(7) . . ?
C02X C03P C046 119.9(6) . . ?
C046 C03P C02Y 115.9(6) . . ?
C011 C03R C039 120.2(6) . . ?
C011 C03R C03S 117.3(6) . . ?
C039 C03R C03S 122.5(6) . . ?
N00I C03S C03R 117.2(6) . . ?
O01G C03S N00I 123.1(6) . . ?
O01G C03S C03R 119.5(6) . . ?
C03D C03V H03V 121.5 . . ?
C03W C03V C03D 117.0(6) . . ?
C03W C03V H03V 121.5 . . ?
C03I C03W O01B 123.3(5) . . ?
C03V C03W O01B 113.6(5) . . ?
C03V C03W C03I 123.1(6) . . ?
C031 C03Y C04H 116.3(6) . . ?
C04A C03Y C031 118.6(6) . . ?
C04A C03Y C04H 125.1(6) . . ?
C02O C040 C034 121.6(6) . . ?
C02O C040 H040 119.2 . . ?
C034 C040 H040 119.2 . . ?
N00W C041 C02O 120.0(6) . . ?
N00W C041 H041 120.0 . . ?
C02O C041 H041 120.0 . . ?
C01L C042 H042 117.8 . . ?
C036 C042 C01L 124.5(6) . . ?
C036 C042 H042 117.8 . . ?
C02L C043 H043 119.3 . . ?
C02L C043 C04B 121.5(7) . . ?
C04B C043 H043 119.3 . . ?
C03A C044 H044 121.4 . . ?
C03A C044 C04P 117.2(6) . . ?
C04P C044 H044 121.4 . . ?
O016 C045 N01A 125.8(6) . . ?
O016 C045 C02L 119.0(6) . . ?
N01A C045 C02L 115.2(6) . . ?
C03E C046 C03P 116.7(7) . . ?
C03E C046 H046 121.7 . . ?
C03P C046 H046 121.7 . . ?
N01K C047 C02A 119.0(5) . . ?
N01K C047 H047 120.5 . . ?
C02A C047 H047 120.5 . . ?
N00H C048 C33 113.9(5) . . ?
O00Z C048 N00H 124.6(6) . . ?
O00Z C048 C33 121.0(6) . . ?
C03Y C04A H04A 118.3 . . ?
C03Y C04A C04Q 123.4(7) . . ?
C04Q C04A H04A 118.3 . . ?
C03G C04B C043 116.3(6) . . ?
C03G C04B H04B 121.8 . . ?
C043 C04B H04B 121.8 . . ?
C04Y C04D O01B 121.5(6) . . ?
C23 C04D O01B 111.6(6) . . ?
C23 C04D C04Y 126.9(7) . . ?
S006 C04F H04C 109.5 . . ?
S006 C04F H04D 109.5 . . ?
S006 C04F H04E 109.5 . . ?
H04C C04F H04D 109.5 . . ?
H04C C04F H04E 109.5 . . ?
H04D C04F H04E 109.5 . . ?
N026 C04H C03Y 117.5(6) . . ?
O04T C04H N026 118.8(7) . . ?
O04T C04H C03Y 122.7(6) . . ?
C03N C04J C04S 123.6(6) . . ?
C03N C04J C050 121.4(6) . . ?
C050 C04J C04S 115.0(6) . . ?
C03B C04P C044 121.4(6) . . ?
C03B C04P H04P 119.3 . . ?
C044 C04P H04P 119.3 . . ?
C035 C04Q H04Q 121.3 . . ?
C04A C04Q C035 117.3(7) . . ?
C04A C04Q H04Q 121.3 . . ?
O025 C04S N02H 125.2(7) . . ?
O025 C04S C04J 118.7(7) . . ?
N02H C04S C04J 115.9(7) . . ?
C03N C04Y C04D 111.5(6) . . ?
C03N C04Y H04Y 124.2 . . ?
C04D C04Y H04Y 124.2 . . ?
C04J C050 H050 121.4 . . ?
C23 C050 C04J 117.1(7) . . ?
C23 C050 H050 121.4 . . ?
S006 C055 H05A 109.5 . . ?
S006 C055 H05B 109.5 . . ?
S006 C055 H05C 109.5 . . ?
H05A C055 H05B 109.5 . . ?
H05A C055 H05C 109.5 . . ?
H05B C055 H05C 109.5 . . ?
C04D C23 C050 118.8(7) . . ?
C04D C23 H23 120.6 . . ?
C050 C23 H23 120.6 . . ?
S003 C38 H38A 109.5 . . ?
S003 C38 H38B 109.5 . . ?
S003 C38 H38C 109.5 . . ?
H38A C38 H38B 109.5 . . ?
H38A C38 H38C 109.5 . . ?
H38B C38 H38C 109.5 . . ?
O3 N57 O1 118.5(8) . . ?
O13 N57 O3 122.0(8) . . ?
O13 N57 O1 119.4(7) . . ?
C31 C29 H29 121.0 . . ?
C22 C29 H29 121.0 . . ?
C22 C29 C31 118.0(7) . . ?
C29 C31 H31 121.3 . . ?
C33 C31 C29 117.3(6) . . ?
C33 C31 H31 121.3 . . ?
C31 C33 C048 119.0(6) . . ?
C31 C33 C27 125.1(6) . . ?
C27 C33 C048 115.7(6) . . ?
C22 C35 H35 120.4 . . ?
C27 C35 H35 120.4 . . ?
C27 C35 C22 119.2(7) . . ?
O015 C22 C35 114.3(7) . . ?
C29 C22 O015 122.8(7) . . ?
C29 C22 C35 122.4(6) . . ?
C33 C27 C35 116.3(7) . . ?
C33 C27 H27 121.9 . . ?
C35 C27 H27 121.9 . . ?
O25 S21 C41 98.4(6) . . ?
O25 S21 C39 112.1(5) . . ?
C39 S21 C41 102.5(6) . . ?
O51 S37 C65 111.8(5) . . ?
O51 S37 C56 99.5(6) . . ?
C56 S37 C65 95.0(5) . . ?
S21 C41 H41A 109.5 . . ?
S21 C41 H41B 109.5 . . ?
S21 C41 H41C 109.5 . . ?
H41A C41 H41B 109.5 . . ?
H41A C41 H41C 109.5 . . ?
H41B C41 H41C 109.5 . . ?
S21 C39 H39A 109.5 . . ?
S21 C39 H39B 109.5 . . ?
S21 C39 H39C 109.5 . . ?
H39A C39 H39B 109.5 . . ?
H39A C39 H39C 109.5 . . ?
H39B C39 H39C 109.5 . . ?
S37 C65 H65A 109.5 . . ?
S37 C65 H65B 109.5 . . ?
S37 C65 H65C 109.5 . . ?
H65A C65 H65B 109.5 . . ?
H65A C65 H65C 109.5 . . ?
H65B C65 H65C 109.5 . . ?
S37 C56 H56A 109.5 . . ?
S37 C56 H56B 109.5 . . ?
S37 C56 H56C 109.5 . . ?
H56A C56 H56B 109.5 . . ?
H56A C56 H56C 109.5 . . ?
H56B C56 H56C 109.5 . . ?
O2 N7 O10 127(2) . . ?
O2 N7 O5 130(2) . . ?
O5 N7 O10 102.0(16) . . ?

loop_
_geom_bond_atom_site_label_1
_geom_bond_atom_site_label_2
_geom_bond_distance
_geom_bond_site_symmetry_2
_geom_bond_publ_flag
Pd01 N00A 2.002(5) . ?
Pd01 N00C 2.005(4) . ?
Pd01 N00L 2.026(5) . ?
Pd01 N00W 2.048(5) . ?
Pd02 N00G 1.993(5) . ?
Pd02 N00K 2.016(5) . ?
Pd02 N00T 1.995(4) . ?
Pd02 N01K 2.041(5) . ?
S003 O00R 1.507(5) . ?
S003 C03K 1.748(8) . ?
S003 C38 1.533(13) . ?
S006 O008 1.487(4) . ?
S006 C04F 1.662(10) . ?
S006 C055 1.678(9) . ?
O009 C012 1.387(7) . ?
O009 C02E 1.402(7) . ?
N00A C00P 1.317(6) . ?
N00A C022 1.364(7) . ?
O00B C00U 1.224(7) . ?
N00C C010 1.393(7) . ?
N00C C01H 1.333(6) . ?
N00D H00D 0.8800 . ?
N00D N00N 1.341(6) . ?
N00D C00U 1.390(8) . ?
O00E C00S 1.258(6) . ?
N00F N00H 1.406(6) . ?
N00F C02C 1.308(8) . ?
N00G C01V 1.376(7) . ?
N00G C01Y 1.311(7) . ?
N00H H00H 0.8800 . ?
N00H C048 1.334(8) . ?
N00I H00I 0.8800 . ?
N00I N1 1.395(7) . ?
N00I C03S 1.342(8) . ?
N00J H00J 0.8800 . ?
N00J N00O 1.389(6) . ?
N00J C00S 1.349(7) . ?
N00K C02M 1.300(7) . ?
N00K C033 1.384(7) . ?
N00L C01T 1.320(7) . ?
N00L C03A 1.366(8) . ?
O00M C02Y 1.239(7) . ?
N00N C03H 1.252(8) . ?
N00O C01U 1.294(7) . ?
C00P H00P 0.9500 . ?
C00P C023 1.391(8) . ?
N1 C029 1.305(8) . ?
C00S C01F 1.479(8) . ?
N00T C028 1.310(8) . ?
N00T C036 1.367(7) . ?
C00U C01X 1.483(8) . ?
N00W C01D 1.357(7) . ?
N00W C041 1.331(7) . ?
C00X C010 1.387(8) . ?
C00X C01P 1.305(8) . ?
C00X C020 1.478(9) . ?
N00Y N01A 1.399(7) . ?
N00Y C03L 1.323(8) . ?
O00Z C048 1.211(7) . ?
C010 H010 0.9500 . ?
C011 H011 0.9500 . ?
C011 C01Q 1.418(8) . ?
C011 C03R 1.341(9) . ?
C012 C018 1.378(8) . ?
C012 C02W 1.372(9) . ?
C014 H014 0.9500 . ?
C014 C01X 1.422(8) . ?
C014 C02W 1.393(8) . ?
O015 C035 1.345(7) . ?
O015 C22 1.406(7) . ?
O016 C045 1.233(7) . ?
C018 H018 0.9500 . ?
C018 C01S 1.391(7) . ?
N01A H01A 0.8800 . ?
N01A C045 1.328(9) . ?
O01B C03W 1.412(7) . ?
O01B C04D 1.474(8) . ?
O01C C02P 1.429(8) . ?
O01C C03G 1.435(8) . ?
C01D H01D 0.9500 . ?
C01D C034 1.389(9) . ?
C01E C01L 1.432(8) . ?
C01E C028 1.396(9) . ?
C01E C03L 1.422(8) . ?
C01F C01N 1.395(5) . ?
C01F C03D 1.392(6) . ?
O01G C03S 1.248(8) . ?
C01H H01H 0.9500 . ?
C01H C01J 1.388(8) . ?
C01I C01R 1.411(8) . ?
C01I C02C 1.460(8) . ?
C01I C02S 1.435(8) . ?
C01J H01J 0.9500 . ?
C01J C01P 1.400(9) . ?
N01K C01R 1.365(7) . ?
N01K C047 1.339(8) . ?
C01L H01L 0.9500 . ?
C01L C042 1.397(9) . ?
C01M C021 1.401(8) . ?
C01M C029 1.457(8) . ?
C01M C02M 1.434(8) . ?
C01N H01N 0.9500 . ?
C01N C03I 1.392(5) . ?
C01O H01O 0.9500 . ?
C01O C01V 1.338(8) . ?
C01O C02F 1.364(8) . ?
C01P H01P 0.9500 . ?
C01Q H01Q 0.9500 . ?
C01Q C02E 1.323(9) . ?
C01R H01R 0.9500 . ?
C01S H01S 0.9500 . ?
C01S C01X 1.339(8) . ?
C01T H01T 0.9500 . ?
C01T C03B 1.429(8) . ?
C01U H01U 0.9500 . ?
C01U C023 1.488(7) . ?
C01V H01V 0.9500 . ?
N01W H01W 0.8800 . ?
N01W C020 1.264(8) . ?
N01W N027 1.412(6) . ?
C01Y H01Y 0.9500 . ?
C01Y C032 1.408(8) . ?
C020 H020 0.9500 . ?
C021 H021 0.9500 . ?
C021 C030 1.375(8) . ?
C022 H022 0.9500 . ?
C022 C02U 1.340(8) . ?
C023 C038 1.384(8) . ?
O025 C04S 1.208(9) . ?
N026 H026 0.8800 . ?
N026 N02R 1.337(7) . ?
N026 C04H 1.315(8) . ?
N027 H027 0.8795 . ?
N027 C02Y 1.358(8) . ?
C028 H028 0.9500 . ?
C029 H029 0.9500 . ?
C02A H02A 0.9500 . ?
C02A C02S 1.352(9) . ?
C02A C047 1.410(9) . ?
C02C H02C 0.9500 . ?
C02E C03C 1.386(9) . ?
C02F H02F 0.9500 . ?
C02F C032 1.398(7) . ?
C02G H02G 0.9500 . ?
C02G C031 1.338(9) . ?
C02G C035 1.384(9) . ?
N02H H02H 0.8800 . ?
N02H N02J 1.385(8) . ?
N02H C04S 1.338(9) . ?
C02I H02I 0.9500 . ?
C02I C02L 1.403(9) . ?
C02I C02Q 1.399(8) . ?
N02J C02Z 1.279(9) . ?
C02L C043 1.369(9) . ?
C02L C045 1.506(8) . ?
C02M H02M 0.9500 . ?
C02O H02O 0.9500 . ?
C02O C040 1.330(10) . ?
C02O C041 1.406(9) . ?
C02P C03E 1.399(10) . ?
C02P C03M 1.340(10) . ?
C02Q H02Q 0.9500 . ?
C02Q C03G 1.354(9) . ?
N02R C03O 1.275(9) . ?
C02S H02S 0.9500 . ?
C02U H02U 0.9500 . ?
C02U C038 1.440(8) . ?
C02W H02W 0.9500 . ?
C02X H02X 0.9500 . ?
C02X C03M 1.355(9) . ?
C02X C03P 1.333(10) . ?
C02Y C03P 1.497(8) . ?
C02Z H02Z 0.9500 . ?
C02Z C032 1.553(9) . ?
C030 H030 0.9500 . ?
C030 C033 1.358(9) . ?
C031 H031 0.9500 . ?
C031 C03Y 1.389(9) . ?
C033 H033 0.9500 . ?
C034 C03O 1.407(10) . ?
C034 C040 1.431(9) . ?
C035 C04Q 1.434(10) . ?
C036 H036 0.9500 . ?
C036 C042 1.262(9) . ?
C038 H038 0.9500 . ?
C039 H039 0.9500 . ?
C039 C03C 1.411(8) . ?
C039 C03R 1.360(9) . ?
C03A H03A 0.9500 . ?
C03A C044 1.405(9) . ?
C03B C03H 1.484(7) . ?
C03B C04P 1.366(9) . ?
C03C H03C 0.9500 . ?
C03D H03D 0.9500 . ?
C03D C03V 1.393(6) . ?
C03E H03E 0.9500 . ?
C03E C046 1.397(9) . ?
C03G C04B 1.338(10) . ?
C03H H03H 0.9500 . ?
C03I H03I 0.9500 . ?
C03I C03W 1.394(6) . ?
C03K H03B 0.9800 . ?
C03K H03F 0.9800 . ?
C03K H03G 0.9800 . ?
C03L H03L 0.9500 . ?
C03M H03M 0.9500 . ?
C03N H03N 0.9500 . ?
C03N C04J 1.388(8) . ?
C03N C04Y 1.386(8) . ?
C03O H03O 0.9500 . ?
C03P C046 1.430(10) . ?
C03R C03S 1.488(8) . ?
C03V H03V 0.9500 . ?
C03V C03W 1.386(6) . ?
C03Y C04A 1.325(9) . ?
C03Y C04H 1.513(9) . ?
C040 H040 0.9500 . ?
C041 H041 0.9500 . ?
C042 H042 0.9500 . ?
C043 H043 0.9500 . ?
C043 C04B 1.402(10) . ?
C044 H044 0.9500 . ?
C044 C04P 1.407(9) . ?
C046 H046 0.9500 . ?
C047 H047 0.9500 . ?
C048 C33 1.532(8) . ?
C04A H04A 0.9500 . ?
C04A C04Q 1.384(9) . ?
C04B H04B 0.9500 . ?
C04D C04Y 1.438(8) . ?
C04D C23 1.365(9) . ?
C04F H04C 0.9800 . ?
C04F H04D 0.9800 . ?
C04F H04E 0.9800 . ?
C04H O04T 1.217(8) . ?
C04J C04S 1.494(9) . ?
C04J C050 1.412(8) . ?
C04P H04P 0.9500 . ?
C04Q H04Q 0.9500 . ?
C04Y H04Y 0.9500 . ?
C050 H050 0.9500 . ?
C050 C23 1.399(8) . ?
C055 H05A 0.9800 . ?
C055 H05B 0.9800 . ?
C055 H05C 0.9800 . ?
C23 H23 0.9500 . ?
O3 N57 1.228(7) . ?
C38 H38A 0.9800 . ?
C38 H38B 0.9800 . ?
C38 H38C 0.9800 . ?
O2 N51 1.19(2) . ?
O2 N7 1.247(16) . ?
O2 N29 1.359(18) . ?
N57 O1 1.279(10) . ?
N57 O13 1.180(8) . ?
C29 H29 0.9500 . ?
C29 C31 1.476(9) . ?
C29 C22 1.304(10) . ?
C31 H31 0.9500 . ?
C31 C33 1.359(9) . ?
C33 C27 1.365(10) . ?
C35 H35 0.9500 . ?
C35 C22 1.424(12) . ?
C35 C27 1.398(10) . ?
C27 H27 0.9500 . ?
S21 O25 1.506(6) . ?
S21 C41 1.752(9) . ?
S21 C39 1.727(11) . ?
S37 C65 1.985(11) . ?
S37 O51 1.546(8) . ?
S37 C56 1.832(10) . ?
C41 H41A 0.9800 . ?
C41 H41B 0.9800 . ?
C41 H41C 0.9800 . ?
C39 H39A 0.9800 . ?
C39 H39B 0.9800 . ?
C39 H39C 0.9800 . ?
C65 H65A 0.9800 . ?
C65 H65B 0.9800 . ?
C65 H65C 0.9800 . ?
C56 H56A 0.9800 . ?
C56 H56B 0.9800 . ?
C56 H56C 0.9800 . ?
N7 O10 1.257(10) . ?
N7 O5 1.254(8) . ?

loop_
_geom_torsion_atom_site_label_1
_geom_torsion_atom_site_label_2
_geom_torsion_atom_site_label_3
_geom_torsion_atom_site_label_4
_geom_torsion
_geom_torsion_site_symmetry_1
_geom_torsion_site_symmetry_2
_geom_torsion_site_symmetry_3
_geom_torsion_site_symmetry_4
_geom_torsion_publ_flag
Pd01 N00A C00P C023 -179.4(4) . . . . ?
Pd01 N00A C022 C02U 179.5(5) . . . . ?
Pd01 N00C C010 C00X -167.5(4) . . . . ?
Pd01 N00C C01H C01J 169.9(5) . . . . ?
Pd01 N00L C01T C03B 170.9(5) . . . . ?
Pd01 N00L C03A C044 -172.9(5) . . . . ?
Pd01 N00W C01D C034 170.1(5) . . . . ?
Pd01 N00W C041 C02O -171.9(5) . . . . ?
Pd02 N00G C01V C01O -171.2(5) . . . . ?
Pd02 N00G C01Y C032 168.3(5) . . . . ?
Pd02 N00K C02M C01M 178.8(4) . . . . ?
Pd02 N00K C033 C030 -179.8(5) . . . . ?
Pd02 N00T C028 C01E -179.4(4) . . . . ?
Pd02 N00T C036 C042 -178.7(6) . . . . ?
Pd02 N01K C01R C01I -179.8(4) . . . . ?
Pd02 N01K C047 C02A -179.7(6) . . . . ?
O009 C012 C018 C01S -171.7(5) . . . . ?
O009 C012 C02W C014 170.2(6) . . . . ?
O009 C02E C03C C039 172.4(5) . . . . ?
N00A C00P C023 C01U -176.8(5) . . . . ?
N00A C00P C023 C038 2.1(8) . . . . ?
N00A C022 C02U C038 -2.4(10) . . . . ?
O00B C00U C01X C014 162.4(6) . . . . ?
O00B C00U C01X C01S -18.5(9) . . . . ?
N00C C01H C01J C01P -1.5(10) . . . . ?
N00D N00N C03H C03B -179.7(6) . . . . ?
N00D C00U C01X C014 -14.8(9) . . . . ?
N00D C00U C01X C01S 164.3(5) . . . . ?
O00E C00S C01F C01N 158.8(7) . . . . ?
O00E C00S C01F C03D -18.7(10) . . . . ?
N00F N00H C048 O00Z -3.1(10) . . . . ?
N00F N00H C048 C33 -175.5(6) . . . . ?
N00G C01Y C032 C02F -0.1(9) . . . . ?
N00G C01Y C032 C02Z 178.8(6) . . . . ?
N00H N00F C02C C01I -178.6(5) . . . . ?
N00H C048 C33 C31 -54.9(9) . . . . ?
N00H C048 C33 C27 130.9(8) . . . . ?
N00I N1 C029 C01M 179.5(5) . . . . ?
N00J N00O C01U C023 178.3(4) . . . . ?
N00J C00S C01F C01N -23.8(9) . . . . ?
N00J C00S C01F C03D 158.8(7) . . . . ?
N00L C01T C03B C03H 180.0(6) . . . . ?
N00L C01T C03B C04P 3.5(10) . . . . ?
N00L C03A C044 C04P -0.1(11) . . . . ?
O00M C02Y C03P C02X -156.4(8) . . . . ?
O00M C02Y C03P C046 26.4(11) . . . . ?
N00N N00D C00U O00B 1.4(8) . . . . ?
N00N N00D C00U C01X 178.7(5) . . . . ?
N00O N00J C00S O00E -9.3(9) . . . . ?
N00O N00J C00S C01F 173.4(5) . . . . ?
N00O C01U C023 C00P 175.7(5) . . . . ?
N00O C01U C023 C038 -3.1(8) . . . . ?
C00P N00A C022 C02U 4.2(9) . . . . ?
C00P C023 C038 C02U -0.2(9) . . . . ?
N1 N00I C03S O01G 11.8(10) . . . . ?
N1 N00I C03S C03R -174.1(6) . . . . ?
C00S N00J N00O C01U -178.4(5) . . . . ?
C00S C01F C01N C03I -176.3(7) . . . . ?
C00S C01F C03D C03V 178.5(7) . . . . ?
N00T C036 C042 C01L -3.8(12) . . . . ?
C00U N00D N00N C03H 178.4(6) . . . . ?
N00W C01D C034 C03O -179.0(6) . . . . ?
N00W C01D C034 C040 3.9(10) . . . . ?
N00Y N01A C045 O016 4.8(10) . . . . ?
N00Y N01A C045 C02L -172.1(5) . . . . ?
O00Z C048 C33 C31 132.4(8) . . . . ?
O00Z C048 C33 C27 -41.8(11) . . . . ?
C010 N00C C01H C01J -0.5(9) . . . . ?
C010 C00X C01P C01J 2.2(10) . . . . ?
C010 C00X C020 N01W -157.4(6) . . . . ?
C011 C01Q C02E O009 -170.0(5) . . . . ?
C011 C01Q C02E C03C 4.8(10) . . . . ?
C011 C03R C03S N00I 144.0(6) . . . . ?
C011 C03R C03S O01G -41.7(10) . . . . ?
C012 O009 C02E C01Q -136.7(6) . . . . ?
C012 O009 C02E C03C 48.3(8) . . . . ?
C012 C018 C01S C01X 2.1(9) . . . . ?
O015 C035 C04Q C04A -176.2(7) . . . . ?
C018 C012 C02W C014 -1.7(10) . . . . ?
C018 C01S C01X C00U 177.6(5) . . . . ?
C018 C01S C01X C014 -3.3(9) . . . . ?
N01A N00Y C03L C01E 179.2(5) . . . . ?
O01B C04D C04Y C03N -178.4(6) . . . . ?
O01B C04D C23 C050 177.1(9) . . . . ?
O01C C02P C03E C046 169.9(7) . . . . ?
O01C C02P C03M C02X -172.8(7) . . . . ?
O01C C03G C04B C043 -176.8(7) . . . . ?
C01D N00W C041 C02O 1.9(9) . . . . ?
C01D C034 C03O N02R 162.5(7) . . . . ?
C01D C034 C040 C02O -2.2(11) . . . . ?
C01E C01L C042 C036 0.3(11) . . . . ?
C01F C01N C03I C03W -3.1(11) . . . . ?
C01F C03D C03V C03W -0.9(12) . . . . ?
C01H N00C C010 C00X 3.4(8) . . . . ?
C01H C01J C01P C00X 0.6(10) . . . . ?
C01L C01E C028 N00T -0.1(9) . . . . ?
C01L C01E C03L N00Y 6.8(10) . . . . ?
C01M C021 C030 C033 -5.0(10) . . . . ?
C01N C01F C03D C03V 0.8(11) . . . . ?
C01N C03I C03W O01B -175.3(7) . . . . ?
C01N C03I C03W C03V 3.0(12) . . . . ?
C01O C02F C032 C01Y 2.6(10) . . . . ?
C01O C02F C032 C02Z -176.2(7) . . . . ?
C01P C00X C010 N00C -4.2(9) . . . . ?
C01P C00X C020 N01W 23.4(10) . . . . ?
C01Q C011 C03R C039 -1.4(10) . . . . ?
C01Q C011 C03R C03S 179.1(6) . . . . ?
C01Q C02E C03C C039 -2.3(10) . . . . ?
C01R C01I C02C N00F 170.8(5) . . . . ?
C01R C01I C02S C02A 1.7(10) . . . . ?
C01R N01K C047 C02A 4.9(11) . . . . ?
C01T N00L C03A C044 -1.2(9) . . . . ?
C01T C03B C03H N00N -175.3(6) . . . . ?
C01T C03B C04P C044 -4.9(11) . . . . ?
C01U C023 C038 C02U 178.6(5) . . . . ?
C01V N00G C01Y C032 0.1(8) . . . . ?
C01V C01O C02F C032 -5.7(12) . . . . ?
N01W N027 C02Y O00M -3.1(10) . . . . ?
N01W N027 C02Y C03P 177.4(6) . . . . ?
C01X C014 C02W C012 0.4(10) . . . . ?
C01Y N00G C01V C01O -2.8(9) . . . . ?
C020 C00X C010 N00C 176.5(5) . . . . ?
C020 C00X C01P C01J -178.6(6) . . . . ?
C020 N01W N027 C02Y -167.5(6) . . . . ?
C021 C01M C029 N1 -8.0(10) . . . . ?
C021 C01M C02M N00K -3.4(9) . . . . ?
C021 C030 C033 N00K 5.5(10) . . . . ?
C022 N00A C00P C023 -3.9(8) . . . . ?
C022 C02U C038 C023 0.4(10) . . . . ?
N026 N02R C03O C034 175.5(7) . . . . ?
N027 N01W C020 C00X 178.2(5) . . . . ?
N027 C02Y C03P C02X 23.1(11) . . . . ?
N027 C02Y C03P C046 -154.1(7) . . . . ?
C028 N00T C036 C042 5.1(10) . . . . ?
C028 C01E C01L C042 1.6(8) . . . . ?
C028 C01E C03L N00Y -174.7(6) . . . . ?
C029 C01M C021 C030 176.0(6) . . . . ?
C029 C01M C02M N00K -176.4(5) . . . . ?
C02C N00F N00H C048 179.1(6) . . . . ?
C02C C01I C01R N01K -176.5(5) . . . . ?
C02C C01I C02S C02A 178.7(7) . . . . ?
C02E O009 C012 C018 -153.1(6) . . . . ?
C02E O009 C012 C02W 35.0(9) . . . . ?
C02F C01O C01V N00G 5.9(12) . . . . ?
C02G C031 C03Y C04A -2.4(13) . . . . ?
C02G C031 C03Y C04H 177.2(7) . . . . ?
C02G C035 C04Q C04A 10.9(11) . . . . ?
N02H N02J C02Z C032 176.5(6) . . . . ?
C02I C02L C043 C04B -7.2(12) . . . . ?
C02I C02L C045 O016 5.5(10) . . . . ?
C02I C02L C045 N01A -177.3(6) . . . . ?
C02I C02Q C03G O01C 175.3(6) . . . . ?
C02I C02Q C03G C04B -5.7(12) . . . . ?
N02J N02H C04S O025 -5.9(12) . . . . ?
N02J N02H C04S C04J -179.6(6) . . . . ?
N02J C02Z C032 C01Y 149.5(6) . . . . ?
N02J C02Z C032 C02F -31.7(10) . . . . ?
C02L C02I C02Q C03G 0.4(11) . . . . ?
C02L C043 C04B C03G 2.6(12) . . . . ?
C02M N00K C033 C030 -5.0(8) . . . . ?
C02M C01M C021 C030 3.9(9) . . . . ?
C02M C01M C029 N1 164.1(6) . . . . ?
C02P O01C C03G C02Q 162.4(7) . . . . ?
C02P O01C C03G C04B -16.6(10) . . . . ?
C02P C03E C046 C03P 3.1(11) . . . . ?
C02Q C02I C02L C043 5.6(11) . . . . ?
C02Q C02I C02L C045 -175.2(7) . . . . ?
C02Q C03G C04B C043 4.3(12) . . . . ?
N02R N026 C04H C03Y 178.7(7) . . . . ?
N02R N026 C04H O04T -11.9(13) . . . . ?
C02S C01I C01R N01K 0.8(9) . . . . ?
C02S C01I C02C N00F -6.3(9) . . . . ?
C02S C02A C047 N01K -2.1(12) . . . . ?
C02W C012 C018 C01S 0.5(9) . . . . ?
C02W C014 C01X C00U -178.9(6) . . . . ?
C02W C014 C01X C01S 2.1(10) . . . . ?
C02X C03P C046 C03E 4.6(11) . . . . ?
C02Y C03P C046 C03E -178.0(6) . . . . ?
C031 C02G C035 O015 179.5(8) . . . . ?
C031 C02G C035 C04Q -7.1(12) . . . . ?
C031 C03Y C04A C04Q 7.0(13) . . . . ?
C031 C03Y C04H N026 -160.4(8) . . . . ?
C031 C03Y C04H O04T 30.7(13) . . . . ?
C033 N00K C02M C01M 3.9(8) . . . . ?
C035 O015 C22 C29 50.6(13) . . . . ?
C035 O015 C22 C35 -121.3(8) . . . . ?
C035 C02G C031 C03Y 2.7(12) . . . . ?
C036 N00T C028 C01E -3.1(9) . . . . ?
C039 C03R C03S N00I -35.5(10) . . . . ?
C039 C03R C03S O01G 138.8(7) . . . . ?
C03A N00L C01T C03B -0.5(9) . . . . ?
C03A C044 C04P C03B 3.3(12) . . . . ?
C03C C039 C03R C011 4.0(10) . . . . ?
C03C C039 C03R C03S -176.5(6) . . . . ?
C03D C01F C01N C03I 1.3(11) . . . . ?
C03D C03V C03W O01B 177.4(7) . . . . ?
C03D C03V C03W C03I -1.1(12) . . . . ?
C03E C02P C03M C02X 5.1(12) . . . . ?
C03G O01C C02P C03E 122.2(7) . . . . ?
C03G O01C C02P C03M -59.8(10) . . . . ?
C03H C03B C04P C044 178.8(7) . . . . ?
C03L N00Y N01A C045 176.9(6) . . . . ?
C03L C01E C01L C042 -179.9(6) . . . . ?
C03L C01E C028 N00T -178.7(6) . . . . ?
C03M C02P C03E C046 -8.1(12) . . . . ?
C03M C02X C03P C02Y 174.8(7) . . . . ?
C03M C02X C03P C046 -8.0(13) . . . . ?
C03N C04J C04S O025 -32.4(12) . . . . ?
C03N C04J C04S N02H 141.7(8) . . . . ?
C03N C04J C050 C23 0.5(14) . . . . ?
C03O C034 C040 C02O -179.3(8) . . . . ?
C03P C02X C03M C02P 3.1(12) . . . . ?
C03R C011 C01Q C02E -2.9(9) . . . . ?
C03R C039 C03C C02E -2.2(10) . . . . ?
C03S N00I N1 C029 171.1(6) . . . . ?
C03W O01B C04D C04Y -66.2(10) . . . . ?
C03W O01B C04D C23 114.7(10) . . . . ?
C03Y C04A C04Q C035 -11.4(12) . . . . ?
C040 C02O C041 N00W -0.2(11) . . . . ?
C040 C034 C03O N02R -20.6(12) . . . . ?
C041 N00W C01D C034 -3.9(9) . . . . ?
C041 C02O C040 C034 0.4(12) . . . . ?
C043 C02L C045 O016 -175.4(7) . . . . ?
C043 C02L C045 N01A 1.8(10) . . . . ?
C045 C02L C043 C04B 173.8(7) . . . . ?
C047 N01K C01R C01I -4.2(9) . . . . ?
C047 C02A C02S C01I -1.1(12) . . . . ?
C048 C33 C27 C35 179.3(8) . . . . ?
C04A C03Y C04H N026 19.1(14) . . . . ?
C04A C03Y C04H O04T -149.8(10) . . . . ?
C04D O01B C03W C03I 6.2(12) . . . . ?
C04D O01B C03W C03V -172.2(7) . . . . ?
C04H N026 N02R C03O -176.7(8) . . . . ?
C04H C03Y C04A C04Q -172.5(8) . . . . ?
C04J C03N C04Y C04D 1.5(10) . . . . ?
C04J C050 C23 C04D 1.3(16) . . . . ?
C04P C03B C03H N00N 1.0(11) . . . . ?
C04S N02H N02J C02Z 160.3(7) . . . . ?
C04S C04J C050 C23 -179.5(9) . . . . ?
C04Y C03N C04J C04S 178.0(7) . . . . ?
C04Y C03N C04J C050 -2.0(12) . . . . ?
C04Y C04D C23 C050 -1.9(16) . . . . ?
C050 C04J C04S O025 147.6(9) . . . . ?
C050 C04J C04S N02H -38.2(11) . . . . ?
C23 C04D C04Y C03N 0.5(12) . . . . ?
C29 C31 C33 C048 -174.3(6) . . . . ?
C29 C31 C33 C27 -0.7(12) . . . . ?
C31 C29 C22 O015 177.2(7) . . . . ?
C31 C29 C22 C35 -11.5(12) . . . . ?
C31 C33 C27 C35 5.5(14) . . . . ?
C22 O015 C035 C02G -170.5(8) . . . . ?
C22 O015 C035 C04Q 16.7(13) . . . . ?
C22 C29 C31 C33 3.6(10) . . . . ?
C22 C35 C27 C33 -12.8(14) . . . . ?
C27 C35 C22 O015 -171.4(8) . . . . ?
C27 C35 C22 C29 16.7(14) . . . . ?

loop_
_twin_individual_id
_twin_individual_mass_fraction_refined
1 0.513(17)
2 0.487(17)

loop_
_smtbx_masks_void_nr
_smtbx_masks_void_average_x
_smtbx_masks_void_average_y
_smtbx_masks_void_average_z
_smtbx_masks_void_volume
_smtbx_masks_void_count_electrons
_smtbx_masks_void_content
1 -0.694 -0.459 -0.844 3376.9 749.3 ?
2 0.349 0.731 0.467 19.3 13.1 ?
3 0.651 0.231 0.533 19.3 13.1 ?
